data_4069620
loop_
_publ_author_name
'Facchetti, Sarah'
'Cavallini, Irene'
'Funaioli, Tiziana'
'Marchetti, Fabio'
'Iuliano, Anna'

_publ_section_title
;
 TroposLigands in Asymmetric Rhodium(I)-Catalyzed Addition of Arylboronic
 Acids to Enones: How a Tunable Coordination Gives Different Reaction
 Products
;
_journal_issue 14
_journal_name_full Organometallics
_journal_page_first 4150
_journal_paper_doi 10.1021/om900306s
_journal_volume 28
_journal_year 2009
_chemical_formula_moiety 'C156 H205 Cl2 O28 P4 Rh2, C7 H8'
_chemical_formula_sum 'C163 H212 Cl2 O28 P4 Rh2'
_chemical_formula_weight 3019.93
_chemical_name_systematic
;
 ?
;
_space_group_IT_number 19
_symmetry_cell_setting orthorhombic
_symmetry_space_group_name_Hall 'P 2ac 2ab'
_symmetry_space_group_name_H-M 'P 21 21 21'
_atom_sites_solution_hydrogens geom
_atom_sites_solution_primary direct
_atom_sites_solution_secondary difmap
_audit_creation_method SHELXL-97
_cell_angle_alpha 90.00
_cell_angle_beta 90.00
_cell_angle_gamma 90.00
_cell_formula_units_Z 4
_cell_length_a 17.9870(10)
_cell_length_b 27.320(2)
_cell_length_c 31.536(2)
_cell_measurement_temperature 173(2)
_cell_volume 15496.9(17)
_computing_cell_refinement 'DENZO-SCALEPACK (Otwinoski & Minor, 1997), CCP4'
_computing_data_collection 'marCCD (marUSA)'
_computing_data_reduction 'DENZO-SCALEPACK (Otwinoski & Minor, 1997), CCP4'
_computing_molecular_graphics 'Bruker SHELXTL'
_computing_publication_material 'WINGX-1.64 (Farrugia, 2001)'
_computing_structure_refinement 'SHELXL-97 (Sheldrick, 1997)'
_computing_structure_solution 'SHELXS-97 (Sheldrick, 1997)'
_diffrn_ambient_temperature 173(2)
_diffrn_measured_fraction_theta_full 0.996
_diffrn_measured_fraction_theta_max 0.996
_diffrn_measurement_device_type '2-dimensional detector charge coupled device'
_diffrn_measurement_method 'Phi scan - Rotation method'
_diffrn_radiation_monochromator 'double crystal monochromator Si(111)'
_diffrn_radiation_probe x-ray
_diffrn_radiation_type 'synchrotron radiation'
_diffrn_radiation_wavelength 0.70001
_diffrn_reflns_av_R_equivalents 0.0457
_diffrn_reflns_av_sigmaI/netI 0.0188
_diffrn_reflns_limit_h_max 27
_diffrn_reflns_limit_h_min -27
_diffrn_reflns_limit_k_max 41
_diffrn_reflns_limit_k_min -41
_diffrn_reflns_limit_l_max 48
_diffrn_reflns_limit_l_min -48
_diffrn_reflns_number 340539
_diffrn_reflns_theta_full 32.58
_diffrn_reflns_theta_max 32.58
_diffrn_reflns_theta_min 2.24
_diffrn_source synchrotron
_diffrn_source_type 'multiple wiggler'
_exptl_absorpt_coefficient_mu 0.359
_exptl_absorpt_correction_T_max 0.9317
_exptl_absorpt_correction_T_min 0.8698
_exptl_absorpt_correction_type multi-scan
_exptl_crystal_colour orange
_exptl_crystal_density_diffrn 1.294
_exptl_crystal_density_method 'not measured'
_exptl_crystal_description prism
_exptl_crystal_F_000 6392
_exptl_crystal_size_max 0.40
_exptl_crystal_size_mid 0.30
_exptl_crystal_size_min 0.20
_refine_diff_density_max 1.873
_refine_diff_density_min -1.723
_refine_diff_density_rms 0.095
_refine_ls_abs_structure_details 'Flack H D (1983), Acta Cryst. A39, 876-881'
_refine_ls_abs_structure_Flack 10(10)
_refine_ls_extinction_coef 0.0209(5)
_refine_ls_extinction_expression Fc^*^=kFc[1+0.001xFc^2^\l^3^/sin(2\q)]^-1/4^
_refine_ls_extinction_method SHELXL
_refine_ls_goodness_of_fit_ref 1.021
_refine_ls_hydrogen_treatment mixed
_refine_ls_matrix_type full
_refine_ls_number_parameters 1883
_refine_ls_number_reflns 31169
_refine_ls_number_restraints 0
_refine_ls_restrained_S_all 1.021
_refine_ls_R_factor_all 0.0540
_refine_ls_R_factor_gt 0.0528
_refine_ls_shift/su_max 2.419
_refine_ls_shift/su_mean 0.034
_refine_ls_structure_factor_coef Fsqd
_refine_ls_weighting_details 'calc w=1/[\s^2^(Fo^2^)+(0.1104P)^2^+7.6785P] where P=(Fo^2^+2Fc^2^)/3'
_refine_ls_weighting_scheme calc
_refine_ls_wR_factor_gt 0.1484
_refine_ls_wR_factor_ref 0.1506
_reflns_number_gt 30311
_reflns_number_total 31169
_reflns_threshold_expression >2sigma(I)
_cod_data_source_file om900306s_si_001.cif
_cod_data_source_block rofun
_cod_database_code 4069620

loop_
_symmetry_equiv_pos_as_xyz
'x, y, z'
'-x+1/2, -y, z+1/2'
'x+1/2, -y+1/2, -z'
'-x, y+1/2, -z+1/2'

loop_
_atom_site_label
_atom_site_type_symbol
_atom_site_fract_x
_atom_site_fract_y
_atom_site_fract_z
_atom_site_U_iso_or_equiv
_atom_site_adp_type
_atom_site_occupancy
_atom_site_symmetry_multiplicity
_atom_site_calc_flag
_atom_site_refinement_flags
_atom_site_disorder_assembly
_atom_site_disorder_group
Rh1 Rh 0.849467(12) 0.455949(7) 0.662681(6) 0.02493(5) Uani 1 1 d . . .
Rh2 Rh 0.713709(11) 0.555295(7) 0.666252(6) 0.02313(5) Uani 1 1 d . . .
Cl1 Cl 0.82763(4) 0.53378(3) 0.62788(2) 0.03095(13) Uani 1 1 d . . .
Cl2 Cl 0.73306(4) 0.47659(2) 0.69766(2) 0.02911(12) Uani 1 1 d . . .
P1 P 0.95733(4) 0.44034(3) 0.63647(2) 0.02709(13) Uani 1 1 d . A .
O1 O 1.00884(14) 0.48722(9) 0.62485(7) 0.0318(4) Uani 1 1 d . . .
C1 C 1.05774(18) 0.50932(13) 0.65288(11) 0.0333(6) Uani 1 1 d . A .
C2 C 1.04211(18) 0.55623(14) 0.66633(11) 0.0364(6) Uani 1 1 d . . .
H2 H 0.9978 0.5712 0.6585 0.044 Uiso 1 1 calc R . .
C3 C 1.0928(2) 0.58119(18) 0.69169(14) 0.0475(9) Uani 1 1 d . . .
H3 H 1.0819 0.6125 0.7015 0.057 Uiso 1 1 calc R . .
C4 C 1.1593(2) 0.5593(2) 0.70223(16) 0.0576(12) Uani 1 1 d . . .
H4 H 1.1937 0.5762 0.7187 0.069 Uiso 1 1 calc R . .
C5 C 1.1750(2) 0.5126(2) 0.68851(18) 0.0563(12) Uani 1 1 d . A .
H5 H 1.2203 0.4985 0.6957 0.068 Uiso 1 1 calc R . .
C6 C 1.12428(19) 0.48586(15) 0.66399(16) 0.0449(8) Uani 1 1 d . . .
C7A C 1.1405(4) 0.4374(3) 0.6563(4) 0.028(2) Uani 0.43(3) 1 d PG A 1
C8A C 1.2159(4) 0.4219(3) 0.6527(4) 0.040(2) Uani 0.43(3) 1 d PG A 1
H8A H 1.2538 0.4451 0.6532 0.048 Uiso 0.43(3) 1 calc PR A 1
C9A C 1.2333(3) 0.3739(3) 0.6484(5) 0.052(3) Uani 0.43(3) 1 d PG A 1
H9A H 1.2825 0.3644 0.6449 0.063 Uiso 0.43(3) 1 calc PR A 1
C10A C 1.1738(5) 0.3372(2) 0.6493(5) 0.047(3) Uani 0.43(3) 1 d PG A 1
H10A H 1.1845 0.3043 0.6450 0.057 Uiso 0.43(3) 1 calc PR A 1
C11A C 1.1008(4) 0.3523(3) 0.6569(4) 0.033(2) Uani 0.43(3) 1 d PG A 1
H11A H 1.0630 0.3295 0.6604 0.040 Uiso 0.43(3) 1 calc PR A 1
C12A C 1.0859(3) 0.4015(4) 0.6592(3) 0.0284(19) Uani 0.43(3) 1 d PG A 1
C7B C 1.1370(5) 0.4292(3) 0.6459(5) 0.062(4) Uani 0.57(3) 1 d PG A 2
C8B C 1.2065(6) 0.4156(3) 0.6324(7) 0.069(5) Uani 0.57(3) 1 d PG A 2
H8B H 1.2441 0.4387 0.6294 0.083 Uiso 0.57(3) 1 calc PR A 2
C9B C 1.2196(7) 0.3677(3) 0.6234(8) 0.094(7) Uani 0.57(3) 1 d PG A 2
H9B H 1.2663 0.3581 0.6138 0.113 Uiso 0.57(3) 1 calc PR A 2
C10B C 1.1662(7) 0.3341(3) 0.6284(8) 0.110(9) Uani 0.57(3) 1 d PG A 2
H10B H 1.1761 0.3016 0.6220 0.132 Uiso 0.57(3) 1 calc PR A 2
C11B C 1.0974(6) 0.3471(3) 0.6427(6) 0.052(3) Uani 0.57(3) 1 d PG A 2
H11B H 1.0612 0.3233 0.6468 0.062 Uiso 0.57(3) 1 calc PR A 2
C12B C 1.0817(5) 0.3949(4) 0.6508(5) 0.048(3) Uani 0.57(3) 1 d PG A 2
O2 O 1.01246(13) 0.41101(9) 0.66765(8) 0.0330(4) Uani 1 1 d . . .
O3 O 0.96977(15) 0.41021(9) 0.59426(7) 0.0332(4) Uani 1 1 d . . .
C13 C 0.9224(2) 0.40688(14) 0.55708(11) 0.0372(6) Uani 1 1 d . A .
H13 H 0.8742 0.3931 0.5651 0.045 Uiso 1 1 calc R . .
C14 C 0.9112(2) 0.45779(15) 0.53709(11) 0.0393(7) Uani 1 1 d . . .
H14A H 0.8737 0.4552 0.5151 0.047 Uiso 1 1 calc R A .
H14B H 0.8921 0.4798 0.5587 0.047 Uiso 1 1 calc R . .
C15 C 0.9817(2) 0.48055(13) 0.51779(10) 0.0379(7) Uani 1 1 d . A .
H15 H 1.0155 0.4871 0.5415 0.046 Uiso 1 1 calc R . .
C16 C 0.9680(4) 0.53071(17) 0.49518(13) 0.0601(14) Uani 1 1 d . . .
C17 C 0.9156(6) 0.5238(3) 0.4567(2) 0.092(3) Uani 1 1 d . A .
H17A H 0.8696 0.5096 0.4660 0.139 Uiso 1 1 calc R . .
H17B H 0.9388 0.5026 0.4363 0.139 Uiso 1 1 calc R . .
H17C H 0.9060 0.5551 0.4438 0.139 Uiso 1 1 calc R . .
C18 C 0.9290(4) 0.56797(19) 0.52492(18) 0.0661(16) Uani 1 1 d . A .
H18A H 0.9139 0.5962 0.5084 0.079 Uiso 1 1 calc R . .
H18B H 0.8844 0.5530 0.5364 0.079 Uiso 1 1 calc R . .
C19 C 0.9782(4) 0.58518(15) 0.56169(15) 0.0606(14) Uani 1 1 d . . .
H19A H 0.9517 0.6096 0.5782 0.073 Uiso 1 1 calc R A .
H19B H 0.9892 0.5577 0.5801 0.073 Uiso 1 1 calc R . .
C20 C 1.0498(5) 0.60680(17) 0.54531(14) 0.0666(17) Uani 1 1 d . A .
H20 H 1.0390 0.6371 0.5298 0.080 Uiso 1 1 calc R . .
C21 C 1.1397(4) 0.65667(19) 0.5795(2) 0.0651(15) Uani 1 1 d . A .
O4 O 1.0963(3) 0.61763(14) 0.58092(11) 0.0747(14) Uani 1 1 d . . .
O5 O 1.1398(5) 0.6836(3) 0.5498(3) 0.138(3) Uani 1 1 d . . .
C22 C 1.1870(3) 0.6618(2) 0.6194(2) 0.0673(16) Uani 1 1 d . . .
H22A H 1.1739 0.6366 0.6392 0.101 Uiso 1 1 calc R A .
H22B H 1.1783 0.6933 0.6320 0.101 Uiso 1 1 calc R . .
H22C H 1.2386 0.6588 0.6121 0.101 Uiso 1 1 calc R . .
C23 C 1.0897(4) 0.5714(2) 0.51642(15) 0.0657(16) Uani 1 1 d . . .
H23A H 1.1064 0.5437 0.5332 0.079 Uiso 1 1 calc R A .
H23B H 1.1335 0.5874 0.5051 0.079 Uiso 1 1 calc R . .
C24 C 1.0437(5) 0.55233(19) 0.47972(13) 0.073(2) Uani 1 1 d . A .
H24 H 1.0318 0.5806 0.4619 0.087 Uiso 1 1 calc R . .
C25 C 1.0854(5) 0.5164(2) 0.45184(16) 0.078(2) Uani 1 1 d . . .
H25A H 1.1334 0.5301 0.4446 0.094 Uiso 1 1 calc R A .
H25B H 1.0579 0.5117 0.4257 0.094 Uiso 1 1 calc R . .
C26 C 1.0970(4) 0.4665(2) 0.47315(16) 0.0620(14) Uani 1 1 d . A .
H26A H 1.1298 0.4703 0.4973 0.074 Uiso 1 1 calc R . .
H26B H 1.1205 0.4443 0.4533 0.074 Uiso 1 1 calc R . .
C27 C 1.0227(3) 0.44467(16) 0.48792(11) 0.0449(8) Uani 1 1 d . . .
H27 H 0.9915 0.4386 0.4630 0.054 Uiso 1 1 calc R A .
C28 C 1.0339(3) 0.39636(16) 0.51166(12) 0.0450(8) Uani 1 1 d . A .
H28 H 1.0630 0.4041 0.5371 0.054 Uiso 1 1 calc R . .
C29 C 1.0753(4) 0.3554(2) 0.48879(18) 0.0638(14) Uani 1 1 d . . .
H29A H 1.0558 0.3508 0.4604 0.077 Uiso 1 1 calc R A .
H29B H 1.1280 0.3626 0.4870 0.077 Uiso 1 1 calc R . .
C30 C 1.0618(4) 0.3105(2) 0.5155(3) 0.0760(19) Uani 1 1 d . A .
H30A H 1.1066 0.3017 0.5308 0.091 Uiso 1 1 calc R . .
H30B H 1.0473 0.2831 0.4978 0.091 Uiso 1 1 calc R . .
C31 C 0.9986(3) 0.32347(16) 0.54699(18) 0.0537(11) Uani 1 1 d . . .
H31 H 1.0223 0.3332 0.5737 0.064 Uiso 1 1 calc R A .
C32 C 0.9501(3) 0.27907(18) 0.5567(2) 0.0639(14) Uani 1 1 d . A .
H32A H 0.9398 0.2596 0.5309 0.077 Uiso 0.56 1 d P B 1
H32B H 0.9307 0.2718 0.5286 0.077 Uiso 0.44 1 d P B 2
C33 C 0.8781(3) 0.29142(17) 0.57860(17) 0.0533(10) Uani 1 1 d . . .
H33A H 0.8505 0.2619 0.5838 0.080 Uiso 1 1 calc R A .
H33B H 0.8493 0.3128 0.5609 0.080 Uiso 1 1 calc R . .
H33C H 0.8884 0.3074 0.6051 0.080 Uiso 1 1 calc R . .
C34A C 0.9974(5) 0.2472(3) 0.5933(3) 0.0457(17) Uani 0.556(11) 1 d P A 1
H34A H 1.0493 0.2457 0.5849 0.055 Uiso 0.556(11) 1 calc PR B 1
H34B H 0.9950 0.2647 0.6201 0.055 Uiso 0.556(11) 1 calc PR B 1
C35A C 0.9692(5) 0.1953(3) 0.6002(3) 0.0456(17) Uani 0.556(11) 1 d P A 1
H35A H 0.9154 0.1961 0.5987 0.055 Uiso 0.556(11) 1 calc PR B 1
H35B H 0.9826 0.1855 0.6287 0.055 Uiso 0.556(11) 1 calc PR B 1
C34B C 0.9866(10) 0.2373(5) 0.5645(5) 0.067(4) Uani 0.444(11) 1 d P A 2
H34C H 1.0153 0.2424 0.5901 0.080 Uiso 0.444(11) 1 calc PR B 2
H34D H 1.0222 0.2330 0.5416 0.080 Uiso 0.444(11) 1 calc PR B 2
C35B C 0.9469(14) 0.1897(5) 0.5695(8) 0.095(7) Uani 0.444(11) 1 d P A 2
H35C H 0.9204 0.1891 0.5963 0.114 Uiso 0.444(11) 1 calc PR B 2
H35D H 0.9112 0.1854 0.5468 0.114 Uiso 0.444(11) 1 calc PR B 2
C36 C 0.9976(4) 0.1540(3) 0.5684(2) 0.0723(16) Uani 1 1 d . . .
O6 O 0.9711(4) 0.1097(2) 0.5783(2) 0.0954(18) Uani 1 1 d . B .
O7A O 1.0425(5) 0.1656(3) 0.5412(3) 0.070(2) Uani 0.556(11) 1 d P B 1
O7B O 1.054(4) 0.1291(16) 0.530(3) 0.68(7) Uani 0.444(11) 1 d P B 2
C37 C 1.0056(7) 0.0685(4) 0.5607(5) 0.158(7) Uani 1 1 d . . .
H37A H 0.9819 0.0394 0.5711 0.237 Uiso 1 1 calc R B .
H37B H 1.0572 0.0682 0.5686 0.237 Uiso 1 1 calc R . .
H37C H 1.0015 0.0697 0.5304 0.237 Uiso 1 1 calc R . .
C38 C 0.9631(3) 0.37136(15) 0.52697(12) 0.0443(8) Uani 1 1 d . A .
C39 C 0.9097(4) 0.3595(2) 0.48885(17) 0.0701(17) Uani 1 1 d . . .
H39A H 0.8656 0.3438 0.4993 0.105 Uiso 1 1 calc R A .
H39B H 0.9344 0.3382 0.4692 0.105 Uiso 1 1 calc R . .
H39C H 0.8963 0.3894 0.4747 0.105 Uiso 1 1 calc R . .
P2 P 0.84903(4) 0.38815(3) 0.69631(2) 0.02731(13) Uani 1 1 d . . .
O8 O 0.76582(13) 0.36591(8) 0.70263(8) 0.0314(4) Uani 1 1 d . . .
C40 C 0.73297(18) 0.33928(12) 0.67007(11) 0.0335(6) Uani 1 1 d . . .
C41 C 0.6795(2) 0.36072(15) 0.64460(13) 0.0396(7) Uani 1 1 d . . .
H41 H 0.6685 0.3938 0.6474 0.048 Uiso 1 1 calc R . .
C42 C 0.6426(3) 0.3324(2) 0.61491(16) 0.0516(9) Uani 1 1 d . . .
H42 H 0.6068 0.3465 0.5975 0.062 Uiso 1 1 calc R . .
C43 C 0.6594(3) 0.2823(2) 0.61114(19) 0.0609(13) Uani 1 1 d . . .
H43 H 0.6343 0.2632 0.5914 0.073 Uiso 1 1 calc R . .
C44 C 0.7133(3) 0.26124(17) 0.63681(19) 0.0541(11) Uani 1 1 d . . .
H44 H 0.7237 0.2280 0.6344 0.065 Uiso 1 1 calc R . .
C45 C 0.7521(2) 0.28958(13) 0.66620(14) 0.0408(7) Uani 1 1 d . . .
C46 C 0.8126(2) 0.26984(13) 0.69225(15) 0.0425(8) Uani 1 1 d . . .
C47 C 0.8055(3) 0.22415(16) 0.7128(2) 0.0628(15) Uani 1 1 d . . .
H47 H 0.7626 0.2056 0.7090 0.075 Uiso 1 1 calc R . .
C48 C 0.8623(4) 0.2067(2) 0.7389(3) 0.087(3) Uani 1 1 d . . .
H48 H 0.8567 0.1771 0.7530 0.105 Uiso 1 1 calc R . .
C49 C 0.9264(3) 0.2331(2) 0.7436(2) 0.0674(16) Uani 1 1 d . . .
H49 H 0.9638 0.2213 0.7612 0.081 Uiso 1 1 calc R . .
C50 C 0.9365(2) 0.27756(15) 0.72232(15) 0.0447(8) Uani 1 1 d . . .
H50 H 0.9809 0.2948 0.7247 0.054 Uiso 1 1 calc R . .
C51 C 0.8793(2) 0.29522(12) 0.69777(12) 0.0353(6) Uani 1 1 d . . .
O9 O 0.88991(14) 0.34004(8) 0.67702(7) 0.0312(4) Uani 1 1 d . . .
O10 O 0.87777(14) 0.38529(9) 0.74337(7) 0.0316(4) Uani 1 1 d . . .
C52 C 0.87934(18) 0.42199(11) 0.77724(9) 0.0287(5) Uani 1 1 d . . .
H52 H 0.8960 0.4537 0.7662 0.034 Uiso 1 1 calc R . .
C53 C 0.80233(17) 0.42643(11) 0.79652(10) 0.0298(5) Uani 1 1 d . . .
H53A H 0.7680 0.4379 0.7750 0.036 Uiso 1 1 calc R . .
H53B H 0.8036 0.4506 0.8190 0.036 Uiso 1 1 calc R . .
C54 C 0.77387(17) 0.37777(11) 0.81450(9) 0.0299(5) Uani 1 1 d . . .
H54 H 0.7653 0.3566 0.7899 0.036 Uiso 1 1 calc R . .
C55 C 0.69742(18) 0.38213(12) 0.83721(11) 0.0333(5) Uani 1 1 d . . .
C56 C 0.7051(3) 0.4081(2) 0.88047(15) 0.0540(11) Uani 1 1 d . . .
H56A H 0.7408 0.3910 0.8976 0.081 Uiso 1 1 calc R . .
H56B H 0.6578 0.4082 0.8946 0.081 Uiso 1 1 calc R . .
H56C H 0.7213 0.4412 0.8761 0.081 Uiso 1 1 calc R . .
C57 C 0.6402(2) 0.41102(17) 0.81183(16) 0.0493(10) Uani 1 1 d . . .
H57A H 0.5964 0.4157 0.8294 0.059 Uiso 1 1 calc R . .
H57B H 0.6606 0.4431 0.8057 0.059 Uiso 1 1 calc R . .
C58 C 0.6165(2) 0.3877(3) 0.77071(15) 0.0621(15) Uani 1 1 d . . .
H58A H 0.5790 0.4078 0.7571 0.075 Uiso 1 1 calc R . .
H58B H 0.6588 0.3851 0.7518 0.075 Uiso 1 1 calc R . .
C59 C 0.5861(3) 0.3387(3) 0.77931(15) 0.0587(13) Uani 1 1 d . . .
H59 H 0.5406 0.3418 0.7962 0.070 Uiso 1 1 calc R . .
C60 C 0.5137(3) 0.28837(18) 0.7334(2) 0.0557(11) Uani 1 1 d . . .
O11 O 0.5677(3) 0.3203(2) 0.73756(13) 0.0811(15) Uani 1 1 d . . .
O12 O 0.4801(3) 0.27269(17) 0.76517(17) 0.0740(12) Uani 1 1 d . . .
C61 C 0.5007(7) 0.2698(5) 0.6908(3) 0.154(7) Uani 1 1 d . . .
H61A H 0.5334 0.2859 0.6713 0.231 Uiso 1 1 calc R . .
H61B H 0.4500 0.2760 0.6828 0.231 Uiso 1 1 calc R . .
H61C H 0.5100 0.2352 0.6902 0.231 Uiso 1 1 calc R . .
C62 C 0.6422(3) 0.30540(18) 0.80300(17) 0.0533(11) Uani 1 1 d . . .
H62A H 0.6190 0.2741 0.8091 0.064 Uiso 1 1 calc R . .
H62B H 0.6851 0.2995 0.7851 0.064 Uiso 1 1 calc R . .
C63 C 0.6674(2) 0.32943(13) 0.84452(11) 0.0373(6) Uani 1 1 d . . .
H63 H 0.6233 0.3324 0.8626 0.045 Uiso 1 1 calc R . .
C64 C 0.7234(2) 0.29760(18) 0.86869(18) 0.0540(11) Uani 1 1 d . . .
H64A H 0.7263 0.3090 0.8978 0.065 Uiso 1 1 calc R . .
H64B H 0.7053 0.2642 0.8692 0.065 Uiso 1 1 calc R . .
C65 C 0.8013(2) 0.29802(16) 0.84961(18) 0.0518(11) Uani 1 1 d . . .
H65A H 0.8005 0.2809 0.8227 0.062 Uiso 1 1 calc R . .
H65B H 0.8349 0.2807 0.8684 0.062 Uiso 1 1 calc R . .
C66 C 0.83044(19) 0.35017(13) 0.84266(10) 0.0348(6) Uani 1 1 d . . .
H66 H 0.8334 0.3667 0.8702 0.042 Uiso 1 1 calc R . .
C67 C 0.90671(19) 0.35038(12) 0.82251(10) 0.0322(5) Uani 1 1 d . . .
H67 H 0.9025 0.3317 0.7961 0.039 Uiso 1 1 calc R . .
C68 C 0.9720(2) 0.32840(15) 0.84699(12) 0.0406(7) Uani 1 1 d . . .
H68A H 0.9704 0.2929 0.8463 0.049 Uiso 1 1 calc R . .
H68B H 0.9718 0.3392 0.8763 0.049 Uiso 1 1 calc R . .
C69 C 1.0412(2) 0.34797(15) 0.82333(13) 0.0417(7) Uani 1 1 d . . .
H69A H 1.0635 0.3222 0.8065 0.050 Uiso 1 1 calc R . .
H69B H 1.0779 0.3597 0.8434 0.050 Uiso 1 1 calc R . .
C70 C 1.01445(18) 0.39090(12) 0.79398(11) 0.0330(5) Uani 1 1 d . . .
H70 H 1.0100 0.3779 0.7651 0.040 Uiso 1 1 calc R . .
C71 C 1.07007(19) 0.43334(14) 0.79256(13) 0.0377(6) Uani 1 1 d . C .
H71 H 1.0778 0.4446 0.8217 0.045 Uiso 1 1 calc R . .
C72 C 1.0408(2) 0.47703(15) 0.76658(14) 0.0414(7) Uani 1 1 d . . .
H72A H 0.9935 0.4872 0.7776 0.062 Uiso 1 1 calc R . .
H72B H 1.0353 0.4675 0.7375 0.062 Uiso 1 1 calc R . .
H72C H 1.0754 0.5037 0.7685 0.062 Uiso 1 1 calc R . .
C73 C 1.1453(2) 0.41680(17) 0.77524(16) 0.0478(9) Uani 1 1 d . . .
H73A H 1.1425 0.4133 0.7449 0.057 Uiso 0.68 1 d P C 1
H73B H 1.1577 0.3851 0.7868 0.057 Uiso 0.68 1 d P C 1
H73C H 1.1374 0.4092 0.7458 0.057 Uiso 0.32 1 d P C 2
H73D H 1.1559 0.3859 0.7888 0.057 Uiso 0.32 1 d P C 2
C74A C 1.2090(4) 0.4550(3) 0.7868(3) 0.0386(12) Uani 0.683(8) 1 d P C 1
H74A H 1.1923 0.4874 0.7788 0.046 Uiso 0.683(8) 1 calc PR C 1
H74B H 1.2158 0.4549 0.8173 0.046 Uiso 0.683(8) 1 calc PR C 1
C75A C 1.2831(3) 0.4457(2) 0.7663(2) 0.0370(11) Uani 0.683(8) 1 d P C 1
O13A O 1.3027(3) 0.39847(17) 0.76848(19) 0.0497(13) Uani 0.683(8) 1 d P C 1
O14A O 1.3216(3) 0.47591(19) 0.7502(2) 0.0581(15) Uani 0.683(8) 1 d P C 1
C76A C 1.3763(4) 0.3872(3) 0.7511(3) 0.0563(18) Uani 0.683(8) 1 d P C 1
H76A H 1.3859 0.3527 0.7540 0.084 Uiso 0.683(8) 1 calc PR C 1
H76B H 1.4135 0.4053 0.7663 0.084 Uiso 0.683(8) 1 calc PR C 1
H76C H 1.3778 0.3960 0.7217 0.084 Uiso 0.683(8) 1 calc PR C 1
C74B C 1.2048(12) 0.4402(9) 0.7763(8) 0.056(5) Uani 0.317(8) 1 d P C 2
H74C H 1.2156 0.4460 0.8060 0.067 Uiso 0.317(8) 1 calc PR C 2
H74D H 1.1945 0.4719 0.7638 0.067 Uiso 0.317(8) 1 calc PR C 2
C75B C 1.2767(8) 0.4220(9) 0.7563(5) 0.052(4) Uani 0.317(8) 1 d P C 2
O13B O 1.3353(6) 0.4415(7) 0.7677(6) 0.076(5) Uani 0.317(8) 1 d P C 2
O14B O 1.2736(7) 0.3887(7) 0.7286(4) 0.072(4) Uani 0.317(8) 1 d P C 2
C76B C 1.4005(12) 0.4313(18) 0.7442(12) 0.16(2) Uani 0.317(8) 1 d P C 2
H76D H 1.4414 0.4495 0.7557 0.234 Uiso 0.317(8) 1 calc PR C 2
H76E H 1.3931 0.4404 0.7151 0.234 Uiso 0.317(8) 1 calc PR C 2
H76F H 1.4113 0.3969 0.7458 0.234 Uiso 0.317(8) 1 calc PR C 2
C77 C 0.93500(18) 0.40209(12) 0.81003(10) 0.0307(5) Uani 1 1 d . . .
C78 C 0.9385(2) 0.43606(14) 0.84897(11) 0.0365(6) Uani 1 1 d . . .
H78A H 0.9733 0.4231 0.8691 0.055 Uiso 1 1 calc R . .
H78B H 0.8902 0.4381 0.8618 0.055 Uiso 1 1 calc R . .
H78C H 0.9541 0.4681 0.8403 0.055 Uiso 1 1 calc R . .
P3 P 0.69563(4) 0.61918(3) 0.62763(2) 0.02386(12) Uani 1 1 d . . .
O15 O 0.65448(12) 0.66784(8) 0.64547(7) 0.0273(4) Uani 1 1 d . . .
C79 C 0.69165(17) 0.70578(10) 0.66555(11) 0.0298(5) Uani 1 1 d . . .
C80 C 0.6772(2) 0.71404(12) 0.70798(11) 0.0340(6) Uani 1 1 d . . .
H80 H 0.6485 0.6920 0.7233 0.041 Uiso 1 1 calc R . .
C81 C 0.7057(2) 0.75546(14) 0.72756(13) 0.0426(8) Uani 1 1 d . . .
H81 H 0.6956 0.7617 0.7560 0.051 Uiso 1 1 calc R . .
C82 C 0.7498(2) 0.78774(14) 0.70398(16) 0.0473(9) Uani 1 1 d . . .
H82 H 0.7694 0.8155 0.7169 0.057 Uiso 1 1 calc R . .
C83 C 0.7645(2) 0.77891(13) 0.66195(15) 0.0427(7) Uani 1 1 d . . .
H83 H 0.7941 0.8008 0.6469 0.051 Uiso 1 1 calc R . .
C84 C 0.73560(18) 0.73735(11) 0.64113(12) 0.0328(6) Uani 1 1 d . . .
C85 C 0.74710(17) 0.72852(12) 0.59543(11) 0.0327(6) Uani 1 1 d . . .
C86 C 0.7423(2) 0.76645(14) 0.56600(14) 0.0417(8) Uani 1 1 d . . .
H86 H 0.7322 0.7980 0.5754 0.050 Uiso 1 1 calc R . .
C87 C 0.7523(2) 0.75821(17) 0.52304(14) 0.0467(9) Uani 1 1 d . . .
H87 H 0.7480 0.7839 0.5039 0.056 Uiso 1 1 calc R . .
C88 C 0.7687(2) 0.71160(18) 0.50880(13) 0.0460(9) Uani 1 1 d . . .
H88 H 0.7758 0.7062 0.4800 0.055 Uiso 1 1 calc R . .
C89 C 0.77483(19) 0.67242(14) 0.53724(11) 0.0360(6) Uani 1 1 d . . .
H89 H 0.7864 0.6411 0.5278 0.043 Uiso 1 1 calc R . .
C90 C 0.76306(17) 0.68176(12) 0.57991(10) 0.0308(5) Uani 1 1 d . . .
O16 O 0.77056(12) 0.64261(8) 0.60831(7) 0.0278(4) Uani 1 1 d . . .
O17 O 0.65114(12) 0.61187(8) 0.58472(6) 0.0264(3) Uani 1 1 d . . .
C91 C 0.57691(16) 0.59106(11) 0.57967(8) 0.0265(4) Uani 1 1 d . . .
H91 H 0.5704 0.5634 0.5991 0.032 Uiso 1 1 calc R . .
C92 C 0.51893(17) 0.63042(11) 0.58885(9) 0.0288(5) Uani 1 1 d . . .
H92A H 0.5264 0.6425 0.6175 0.035 Uiso 1 1 calc R . .
H92B H 0.4699 0.6157 0.5877 0.035 Uiso 1 1 calc R . .
C93 C 0.52111(17) 0.67411(11) 0.55793(9) 0.0287(5) Uani 1 1 d . . .
H93 H 0.5691 0.6904 0.5623 0.034 Uiso 1 1 calc R . .
C94 C 0.45985(18) 0.71290(13) 0.56757(10) 0.0331(6) Uani 1 1 d . . .
C95 C 0.3815(2) 0.69064(16) 0.56320(15) 0.0441(8) Uani 1 1 d . . .
H95A H 0.3766 0.6635 0.5823 0.066 Uiso 1 1 calc R . .
H95B H 0.3742 0.6795 0.5346 0.066 Uiso 1 1 calc R . .
H95C H 0.3449 0.7150 0.5699 0.066 Uiso 1 1 calc R . .
C96 C 0.4654(2) 0.73306(13) 0.61316(10) 0.0349(6) Uani 1 1 d . . .
H96A H 0.4209 0.7519 0.6191 0.042 Uiso 1 1 calc R . .
H96B H 0.4663 0.7056 0.6327 0.042 Uiso 1 1 calc R . .
C97 C 0.5337(2) 0.76554(13) 0.62195(10) 0.0358(6) Uani 1 1 d . . .
H97A H 0.5320 0.7778 0.6508 0.043 Uiso 1 1 calc R . .
H97B H 0.5789 0.7466 0.6186 0.043 Uiso 1 1 calc R . .
C98 C 0.5332(2) 0.80767(13) 0.59109(12) 0.0371(6) Uani 1 1 d . . .
H98 H 0.4883 0.8274 0.5954 0.045 Uiso 1 1 calc R . .
C99 C 0.5927(2) 0.87598(15) 0.62443(13) 0.0422(7) Uani 1 1 d . . .
O18 O 0.59876(16) 0.83811(11) 0.59727(11) 0.0438(6) Uani 1 1 d . . .
O19 O 0.5376(2) 0.88648(15) 0.64227(14) 0.0614(9) Uani 1 1 d . . .
C100 C 0.6662(3) 0.90122(17) 0.62921(19) 0.0539(10) Uani 1 1 d . . .
H10C H 0.7023 0.8856 0.6113 0.081 Uiso 1 1 calc R . .
H10D H 0.6821 0.8993 0.6582 0.081 Uiso 1 1 calc R . .
H10E H 0.6613 0.9349 0.6211 0.081 Uiso 1 1 calc R . .
C101 C 0.5354(2) 0.78914(14) 0.54609(11) 0.0385(6) Uani 1 1 d . . .
H10C H 0.5806 0.7704 0.5417 0.046 Uiso 1 1 calc R . .
H10D H 0.5361 0.8167 0.5267 0.046 Uiso 1 1 calc R . .
C102 C 0.4677(2) 0.75677(13) 0.53647(11) 0.0362(6) Uani 1 1 d . . .
H102 H 0.4234 0.7772 0.5400 0.043 Uiso 1 1 calc R . .
C103 C 0.4693(3) 0.74004(15) 0.48983(11) 0.0446(8) Uani 1 1 d . . .
H10E H 0.4211 0.7268 0.4822 0.053 Uiso 1 1 calc R . .
H10F H 0.4788 0.7681 0.4718 0.053 Uiso 1 1 calc R . .
C104 C 0.5286(3) 0.70142(14) 0.48202(10) 0.0416(8) Uani 1 1 d . . .
H10G H 0.5773 0.7158 0.4865 0.050 Uiso 1 1 calc R . .
H10H H 0.5259 0.6906 0.4528 0.050 Uiso 1 1 calc R . .
C105 C 0.5193(2) 0.65738(12) 0.51120(9) 0.0324(5) Uani 1 1 d . . .
H105 H 0.4708 0.6425 0.5055 0.039 Uiso 1 1 calc R . .
C106 C 0.57935(19) 0.61863(12) 0.50437(9) 0.0307(5) Uani 1 1 d . . .
H106 H 0.6271 0.6340 0.5113 0.037 Uiso 1 1 calc R . .
C107 C 0.5869(2) 0.59700(14) 0.45998(9) 0.0389(7) Uani 1 1 d . . .
H10I H 0.6145 0.6188 0.4415 0.047 Uiso 1 1 calc R . .
H10J H 0.5384 0.5909 0.4476 0.047 Uiso 1 1 calc R . .
C108 C 0.6295(3) 0.54872(14) 0.46697(10) 0.0412(7) Uani 1 1 d . . .
H10K H 0.6786 0.5507 0.4544 0.049 Uiso 1 1 calc R . .
H10L H 0.6030 0.5217 0.4539 0.049 Uiso 1 1 calc R . .
C109 C 0.63590(19) 0.54057(12) 0.51578(10) 0.0321(5) Uani 1 1 d . . .
H109 H 0.6832 0.5547 0.5253 0.038 Uiso 1 1 calc R . .
C110 C 0.6352(2) 0.48573(13) 0.52819(11) 0.0371(6) Uani 1 1 d . . .
H110 H 0.5859 0.4732 0.5207 0.045 Uiso 1 1 calc R . .
C111 C 0.6444(4) 0.47742(16) 0.57535(13) 0.0592(14) Uani 1 1 d . . .
H11C H 0.6087 0.4968 0.5905 0.089 Uiso 1 1 calc R . .
H11D H 0.6937 0.4868 0.5838 0.089 Uiso 1 1 calc R . .
H11E H 0.6367 0.4434 0.5817 0.089 Uiso 1 1 calc R . .
C112 C 0.6906(4) 0.45621(19) 0.50277(17) 0.0613(13) Uani 1 1 d . . .
H11F H 0.7405 0.4674 0.5092 0.074 Uiso 1 1 calc R . .
H11G H 0.6817 0.4615 0.4728 0.074 Uiso 1 1 calc R . .
C113 C 0.6847(4) 0.40144(19) 0.51256(15) 0.0651(16) Uani 1 1 d . . .
H11H H 0.7156 0.3942 0.5370 0.078 Uiso 1 1 calc R . .
H11I H 0.6337 0.3941 0.5203 0.078 Uiso 1 1 calc R . .
C114 C 0.7069(4) 0.3687(2) 0.47719(16) 0.0575(11) Uani 1 1 d . . .
O20 O 0.7115(3) 0.32203(15) 0.49059(13) 0.0647(10) Uani 1 1 d . . .
O21 O 0.7179(4) 0.37991(19) 0.44129(14) 0.095(2) Uani 1 1 d . . .
C115 C 0.7282(5) 0.2864(3) 0.4580(2) 0.0765(18) Uani 1 1 d . . .
H11J H 0.7310 0.2544 0.4704 0.115 Uiso 1 1 calc R . .
H11K H 0.7750 0.2943 0.4450 0.115 Uiso 1 1 calc R . .
H11L H 0.6897 0.2868 0.4369 0.115 Uiso 1 1 calc R . .
C116 C 0.57170(17) 0.57314(12) 0.53334(9) 0.0284(5) Uani 1 1 d . . .
C117 C 0.4962(2) 0.54689(13) 0.52787(11) 0.0360(6) Uani 1 1 d . . .
H11C H 0.4916 0.5354 0.4992 0.054 Uiso 1 1 calc R . .
H11D H 0.4566 0.5693 0.5340 0.054 Uiso 1 1 calc R . .
H11E H 0.4936 0.5196 0.5470 0.054 Uiso 1 1 calc R . .
P4 P 0.61723(4) 0.56905(3) 0.70511(2) 0.02387(12) Uani 1 1 d . . .
O22 O 0.56590(12) 0.52196(8) 0.71728(7) 0.0274(4) Uani 1 1 d . . .
C118 C 0.51771(18) 0.50188(12) 0.68760(10) 0.0320(5) Uani 1 1 d . . .
C119 C 0.5345(2) 0.45517(14) 0.67211(13) 0.0389(7) Uani 1 1 d . . .
H119 H 0.5781 0.4394 0.6803 0.047 Uiso 1 1 calc R . .
C120 C 0.4855(3) 0.43270(17) 0.64436(15) 0.0475(9) Uani 1 1 d . . .
H120 H 0.4960 0.4017 0.6336 0.057 Uiso 1 1 calc R . .
C121 C 0.4205(2) 0.45668(19) 0.63263(16) 0.0511(10) Uani 1 1 d . . .
H121 H 0.3874 0.4415 0.6141 0.061 Uiso 1 1 calc R . .
C122 C 0.4045(2) 0.50306(17) 0.64826(14) 0.0443(8) Uani 1 1 d . . .
H122 H 0.3610 0.5187 0.6399 0.053 Uiso 1 1 calc R . .
C123 C 0.45286(18) 0.52655(14) 0.67645(11) 0.0349(6) Uani 1 1 d . . .
C124 C 0.43320(17) 0.57443(13) 0.69491(11) 0.0336(6) Uani 1 1 d . . .
C125 C 0.3599(2) 0.58508(16) 0.70664(16) 0.0455(8) Uani 1 1 d . . .
H125 H 0.3234 0.5613 0.7033 0.055 Uiso 1 1 calc R . .
C126 C 0.3404(2) 0.63045(16) 0.72321(16) 0.0480(9) Uani 1 1 d . . .
H126 H 0.2914 0.6365 0.7310 0.058 Uiso 1 1 calc R . .
C127 C 0.3935(2) 0.66672(14) 0.72824(14) 0.0408(7) Uani 1 1 d . . .
H127 H 0.3803 0.6971 0.7392 0.049 Uiso 1 1 calc R . .
C128 C 0.46696(19) 0.65722(13) 0.71675(11) 0.0338(6) Uani 1 1 d . . .
H128 H 0.5033 0.6812 0.7200 0.041 Uiso 1 1 calc R . .
C129 C 0.48528(16) 0.61175(11) 0.70039(9) 0.0286(5) Uani 1 1 d . . .
O23 O 0.55704(12) 0.60522(8) 0.68480(7) 0.0275(4) Uani 1 1 d . . .
O24 O 0.62467(12) 0.59166(8) 0.75151(6) 0.0263(3) Uani 1 1 d . . .
C130 C 0.64780(18) 0.56417(11) 0.78932(8) 0.0284(5) Uani 1 1 d . . .
H130 H 0.6277 0.5309 0.7880 0.034 Uiso 1 1 calc R . .
C131 C 0.73265(18) 0.56210(11) 0.79047(10) 0.0312(5) Uani 1 1 d . . .
H13A H 0.7502 0.5476 0.7643 0.037 Uiso 1 1 calc R . .
H13B H 0.7478 0.5409 0.8135 0.037 Uiso 1 1 calc R . .
C132 C 0.77016(17) 0.61192(11) 0.79615(10) 0.0300(5) Uani 1 1 d . . .
H132 H 0.7578 0.6312 0.7709 0.036 Uiso 1 1 calc R . .
C133 C 0.85642(19) 0.60859(13) 0.79758(12) 0.0355(6) Uani 1 1 d . . .
C134 C 0.8835(3) 0.57909(17) 0.83579(18) 0.0521(10) Uani 1 1 d . . .
H13C H 0.8654 0.5938 0.8614 0.078 Uiso 1 1 calc R . .
H13D H 0.9369 0.5788 0.8362 0.078 Uiso 1 1 calc R . .
H13E H 0.8653 0.5461 0.8338 0.078 Uiso 1 1 calc R . .
C135 C 0.8877(2) 0.58324(16) 0.75776(16) 0.0462(9) Uani 1 1 d . . .
H13F H 0.8645 0.5514 0.7548 0.055 Uiso 1 1 calc R . .
H13G H 0.9407 0.5781 0.7615 0.055 Uiso 1 1 calc R . .
C136 C 0.8749(2) 0.6128(2) 0.71658(14) 0.0497(10) Uani 1 1 d . . .
H13H H 0.8957 0.5954 0.6925 0.060 Uiso 1 1 calc R . .
H13I H 0.8221 0.6172 0.7117 0.060 Uiso 1 1 calc R . .
C137 C 0.9123(2) 0.6617(2) 0.72150(14) 0.0474(9) Uani 1 1 d . . .
H137 H 0.9656 0.6566 0.7263 0.057 Uiso 1 1 calc R . .
C138 C 0.9592(2) 0.69516(16) 0.65688(13) 0.0420(7) Uani 1 1 d . . .
O25 O 0.90220(18) 0.6909(2) 0.68320(12) 0.0658(11) Uani 1 1 d . . .
O26 O 1.0197(2) 0.6814(2) 0.66552(16) 0.0890(18) Uani 1 1 d . . .
C139 C 0.9388(2) 0.7197(2) 0.61636(14) 0.0491(9) Uani 1 1 d . . .
H13J H 0.8871 0.7284 0.6170 0.074 Uiso 1 1 calc R . .
H13K H 0.9477 0.6978 0.5931 0.074 Uiso 1 1 calc R . .
H13L H 0.9683 0.7487 0.6129 0.074 Uiso 1 1 calc R . .
C140 C 0.8801(2) 0.69006(16) 0.75843(14) 0.0430(7) Uani 1 1 d . . .
H14C H 0.8278 0.6963 0.7534 0.052 Uiso 1 1 calc R . .
H14D H 0.9053 0.7213 0.7609 0.052 Uiso 1 1 calc R . .
C141 C 0.8892(2) 0.66125(14) 0.79966(13) 0.0389(7) Uani 1 1 d . . .
H141 H 0.9427 0.6579 0.8048 0.047 Uiso 1 1 calc R . .
C142 C 0.8569(2) 0.69019(15) 0.83720(14) 0.0439(7) Uani 1 1 d . . .
H14E H 0.8731 0.6752 0.8635 0.053 Uiso 1 1 calc R . .
H14F H 0.8761 0.7234 0.8365 0.053 Uiso 1 1 calc R . .
C143 C 0.7716(2) 0.69182(13) 0.83631(13) 0.0397(7) Uani 1 1 d . . .
H14G H 0.7536 0.7085 0.8614 0.048 Uiso 1 1 calc R . .
H14H H 0.7553 0.7103 0.8117 0.048 Uiso 1 1 calc R . .
C144 C 0.73828(19) 0.64040(11) 0.83463(10) 0.0322(5) Uani 1 1 d . . .
H144 H 0.7517 0.6230 0.8607 0.039 Uiso 1 1 calc R . .
C145 C 0.65399(19) 0.64173(11) 0.83099(9) 0.0313(5) Uani 1 1 d . . .
H145 H 0.6420 0.6587 0.8045 0.038 Uiso 1 1 calc R . .
C146 C 0.6115(2) 0.66770(14) 0.86633(11) 0.0393(7) Uani 1 1 d . . .
H14I H 0.6124 0.7029 0.8623 0.047 Uiso 1 1 calc R . .
H14J H 0.6325 0.6600 0.8939 0.047 Uiso 1 1 calc R . .
C147 C 0.5318(3) 0.64776(15) 0.86250(13) 0.0440(8) Uani 1 1 d . . .
H14K H 0.4984 0.6734 0.8531 0.053 Uiso 1 1 calc R . .
H14L H 0.5147 0.6358 0.8898 0.053 Uiso 1 1 calc R . .
C148 C 0.53337(19) 0.60504(12) 0.82939(10) 0.0341(6) Uani 1 1 d . . .
H148 H 0.5214 0.6191 0.8016 0.041 Uiso 1 1 calc R . .
C149 C 0.4737(2) 0.56641(14) 0.83954(11) 0.0381(6) Uani 1 1 d . . .
H149 H 0.4807 0.5560 0.8690 0.046 Uiso 1 1 calc R . .
C150 C 0.4776(2) 0.52104(15) 0.81174(13) 0.0421(7) Uani 1 1 d . . .
H15A H 0.5259 0.5064 0.8143 0.063 Uiso 1 1 calc R . .
H15B H 0.4689 0.5300 0.7827 0.063 Uiso 1 1 calc R . .
H15C H 0.4404 0.4980 0.8206 0.063 Uiso 1 1 calc R . .
C151 C 0.3975(2) 0.59136(16) 0.83634(16) 0.0474(8) Uani 1 1 d . . .
H15D H 0.3959 0.6179 0.8568 0.057 Uiso 1 1 calc R . .
H15E H 0.3930 0.6057 0.8083 0.057 Uiso 1 1 calc R . .
C152 C 0.3306(2) 0.55847(19) 0.84387(16) 0.0503(9) Uani 1 1 d . . .
H15F H 0.3302 0.5327 0.8227 0.060 Uiso 1 1 calc R . .
H15G H 0.3351 0.5432 0.8715 0.060 Uiso 1 1 calc R . .
C153 C 0.2586(4) 0.5860(3) 0.8418(4) 0.097(3) Uani 1 1 d . . .
O27 O 0.2014(3) 0.5619(3) 0.8360(3) 0.124(3) Uani 1 1 d . . .
O28 O 0.2532(4) 0.6280(3) 0.8479(8) 0.334(14) Uani 1 1 d . . .
C154 C 0.1298(4) 0.5840(5) 0.8341(4) 0.131(5) Uani 1 1 d . . .
H15H H 0.0928 0.5590 0.8303 0.196 Uiso 1 1 calc R . .
H15I H 0.1280 0.6064 0.8107 0.196 Uiso 1 1 calc R . .
H15J H 0.1204 0.6013 0.8600 0.196 Uiso 1 1 calc R . .
C155 C 0.61721(18) 0.59046(11) 0.82877(9) 0.0302(5) Uani 1 1 d . . .
C156 C 0.6358(2) 0.55887(14) 0.86816(10) 0.0393(7) Uani 1 1 d . . .
H15A H 0.6172 0.5747 0.8932 0.059 Uiso 1 1 calc R . .
H15B H 0.6887 0.5551 0.8704 0.059 Uiso 1 1 calc R . .
H15C H 0.6129 0.5273 0.8653 0.059 Uiso 1 1 calc R . .
C157 C 0.7997(3) 0.9547(6) 0.5003(3) 0.159(8) Uani 1 1 d G . .
C158 C 0.8091(6) 0.9954(4) 0.5261(5) 0.203(11) Uani 1 1 d G . .
H158 H 0.7999 1.0259 0.5147 0.243 Uiso 1 1 d G . .
C159 C 0.8312(7) 0.9895(7) 0.5681(4) 0.30(2) Uani 1 1 d G . .
H159 H 0.8385 1.0170 0.5864 0.362 Uiso 1 1 d G . .
C160 C 0.8439(5) 0.9428(9) 0.5841(3) 0.44(4) Uani 1 1 d G . .
H160 H 0.8579 0.9383 0.6137 0.524 Uiso 1 1 d G . .
C161 C 0.8345(5) 0.9021(6) 0.5582(6) 0.35(3) Uani 1 1 d G . .
H161 H 0.8453 0.8693 0.5702 0.417 Uiso 1 1 d G . .
C162 C 0.8124(5) 0.9081(4) 0.5163(5) 0.190(10) Uani 1 1 d G . .
H162 H 0.8077 0.8808 0.4983 0.228 Uiso 1 1 d G . .
C163 C 0.7750(6) 0.9609(11) 0.4547(3) 0.39(3) Uani 1 1 d G . .
H16A H 0.7913 0.9904 0.4435 0.470 Uiso 1 1 d G . .
H16B H 0.7203 0.9691 0.4528 0.470 Uiso 1 1 d G . .
H16C H 0.7879 0.9340 0.4362 0.470 Uiso 1 1 d G . .

loop_
_atom_site_aniso_label
_atom_site_aniso_U_11
_atom_site_aniso_U_22
_atom_site_aniso_U_33
_atom_site_aniso_U_23
_atom_site_aniso_U_13
_atom_site_aniso_U_12
Rh1 0.02760(9) 0.02513(9) 0.02207(8) 0.00242(6) 0.00176(7) 0.00173(7)
Rh2 0.02544(8) 0.02402(8) 0.01993(8) 0.00180(6) 0.00104(6) 0.00160(6)
Cl1 0.0336(3) 0.0272(3) 0.0321(3) 0.0069(2) 0.0101(2) 0.0057(2)
Cl2 0.0315(3) 0.0275(3) 0.0283(3) 0.0066(2) 0.0059(2) 0.0048(2)
P1 0.0299(3) 0.0281(3) 0.0232(3) 0.0030(2) 0.0023(2) 0.0012(3)
O1 0.0353(10) 0.0321(10) 0.0281(9) 0.0031(8) 0.0037(8) -0.0034(8)
C1 0.0277(12) 0.0380(14) 0.0343(13) 0.0037(11) 0.0028(10) -0.0023(11)
C2 0.0314(12) 0.0418(15) 0.0361(14) -0.0036(13) 0.0029(11) -0.0059(11)
C3 0.0399(17) 0.056(2) 0.0466(19) -0.0101(17) 0.0028(15) -0.0177(17)
C4 0.0370(18) 0.082(3) 0.054(2) 0.001(2) -0.0053(16) -0.023(2)
C5 0.0274(14) 0.070(3) 0.072(3) 0.022(2) -0.0077(17) -0.0087(17)
C6 0.0251(12) 0.0477(18) 0.062(2) 0.0176(18) 0.0067(15) -0.0008(12)
C7A 0.017(3) 0.020(3) 0.047(5) 0.006(3) 0.006(2) 0.003(2)
C8A 0.024(3) 0.035(4) 0.061(6) -0.004(4) 0.006(4) 0.001(3)
C9A 0.028(4) 0.046(5) 0.083(9) -0.003(5) 0.010(4) 0.010(3)
C10A 0.036(4) 0.035(4) 0.071(8) 0.001(4) 0.007(5) 0.001(3)
C11A 0.030(4) 0.032(4) 0.038(5) -0.001(3) 0.003(3) -0.002(3)
C12A 0.018(3) 0.025(3) 0.042(4) 0.003(3) -0.001(3) 0.004(2)
C7B 0.046(5) 0.047(5) 0.094(10) 0.005(6) 0.026(6) 0.007(4)
C8B 0.040(4) 0.054(5) 0.112(13) 0.017(7) 0.030(6) 0.010(4)
C9B 0.062(7) 0.063(6) 0.16(2) -0.001(9) 0.053(11) 0.024(6)
C10B 0.091(10) 0.047(5) 0.19(2) 0.036(8) 0.090(13) 0.035(6)
C11B 0.052(5) 0.033(3) 0.070(8) 0.008(4) 0.029(5) 0.014(3)
C12B 0.041(5) 0.039(4) 0.063(6) 0.010(4) 0.020(4) 0.007(3)
O2 0.0278(9) 0.0369(10) 0.0343(10) 0.0100(9) 0.0026(8) 0.0035(8)
O3 0.0398(11) 0.0326(10) 0.0271(9) -0.0017(8) 0.0055(8) 0.0033(9)
C13 0.0409(15) 0.0392(15) 0.0316(13) -0.0076(12) 0.0026(12) -0.0071(13)
C14 0.0432(16) 0.0446(17) 0.0300(13) -0.0042(12) -0.0081(12) 0.0056(14)
C15 0.0547(19) 0.0373(15) 0.0218(11) 0.0023(10) -0.0052(12) 0.0006(14)
C16 0.106(4) 0.045(2) 0.0296(15) 0.0092(14) -0.017(2) 0.002(2)
C17 0.158(8) 0.070(3) 0.050(3) 0.017(3) -0.049(4) 0.006(4)
C18 0.102(5) 0.043(2) 0.053(2) 0.0113(18) -0.017(3) 0.020(3)
C19 0.108(5) 0.0314(16) 0.0423(19) 0.0008(14) -0.001(2) 0.014(2)
C20 0.127(5) 0.0367(17) 0.0355(17) 0.0062(14) 0.005(2) -0.019(3)
C21 0.076(4) 0.045(2) 0.075(3) 0.006(2) 0.024(3) -0.015(2)
O4 0.139(4) 0.0459(16) 0.0391(15) 0.0000(13) 0.007(2) -0.035(2)
O5 0.135(6) 0.119(5) 0.160(6) 0.084(5) -0.048(5) -0.079(5)
C22 0.066(3) 0.056(3) 0.080(4) -0.012(3) 0.031(3) -0.023(2)
C23 0.108(5) 0.050(2) 0.0391(19) -0.0026(17) 0.019(2) -0.027(3)
C24 0.143(6) 0.049(2) 0.0270(15) 0.0054(16) 0.008(2) -0.022(3)
C25 0.133(6) 0.066(3) 0.0357(19) -0.003(2) 0.028(3) -0.038(4)
C26 0.084(4) 0.060(3) 0.0417(19) -0.0084(19) 0.027(2) -0.019(3)
C27 0.062(2) 0.0464(18) 0.0261(12) -0.0034(13) 0.0059(14) -0.0065(18)
C28 0.058(2) 0.0437(18) 0.0334(15) -0.0056(13) 0.0125(15) -0.0010(17)
C29 0.084(4) 0.054(3) 0.053(2) -0.009(2) 0.025(3) 0.013(3)
C30 0.081(4) 0.047(2) 0.100(5) -0.012(3) 0.040(4) 0.011(3)
C31 0.062(3) 0.0366(17) 0.063(3) -0.0046(17) 0.020(2) 0.0028(18)
C32 0.061(3) 0.0383(19) 0.092(4) -0.005(2) 0.023(3) 0.003(2)
C33 0.056(2) 0.0422(19) 0.062(3) -0.0066(18) 0.014(2) -0.0051(18)
C34A 0.050(4) 0.041(3) 0.045(4) -0.001(3) -0.004(3) 0.006(3)
C35A 0.045(4) 0.038(3) 0.054(4) -0.006(3) 0.007(3) 0.001(3)
C34B 0.087(10) 0.048(5) 0.065(8) 0.004(5) 0.010(7) 0.009(6)
C35B 0.132(17) 0.040(5) 0.113(16) -0.001(7) -0.009(13) -0.015(8)
C36 0.063(3) 0.093(5) 0.061(3) 0.007(3) -0.001(3) 0.015(3)
O6 0.112(4) 0.072(3) 0.102(4) 0.005(3) 0.041(4) 0.028(3)
O7A 0.073(5) 0.066(4) 0.070(5) -0.022(4) 0.026(4) -0.012(4)
O7B 0.83(10) 0.17(3) 1.02(19) 0.05(6) 0.59(12) -0.19(5)
C37 0.112(8) 0.117(8) 0.246(16) -0.116(10) -0.038(9) 0.048(7)
C38 0.060(2) 0.0378(16) 0.0350(15) -0.0088(13) 0.0099(15) -0.0066(16)
C39 0.090(4) 0.076(3) 0.044(2) -0.027(2) 0.009(2) -0.035(3)
P2 0.0298(3) 0.0270(3) 0.0251(3) 0.0037(2) 0.0033(2) 0.0033(3)
O8 0.0308(9) 0.0287(9) 0.0346(10) 0.0040(8) 0.0050(8) -0.0003(8)
C40 0.0320(12) 0.0327(13) 0.0358(14) 0.0018(11) 0.0036(11) -0.0006(10)
C41 0.0387(16) 0.0385(15) 0.0417(16) 0.0002(13) -0.0005(13) 0.0051(13)
C42 0.0440(19) 0.061(2) 0.050(2) -0.0069(19) -0.0085(17) 0.0040(19)
C43 0.051(2) 0.066(3) 0.066(3) -0.021(2) -0.007(2) -0.005(2)
C44 0.0448(19) 0.0405(18) 0.077(3) -0.0161(19) -0.003(2) -0.0018(17)
C45 0.0400(16) 0.0312(13) 0.0512(19) -0.0018(14) 0.0002(15) 0.0007(12)
C46 0.0388(16) 0.0279(13) 0.061(2) 0.0069(14) 0.0041(16) 0.0042(12)
C47 0.049(2) 0.0325(16) 0.107(4) 0.022(2) 0.003(3) 0.0012(16)
C48 0.063(3) 0.047(2) 0.152(7) 0.056(4) 0.016(4) 0.016(2)
C49 0.054(3) 0.053(3) 0.095(4) 0.032(3) -0.001(3) 0.021(2)
C50 0.0385(16) 0.0390(17) 0.057(2) 0.0113(16) 0.0024(15) 0.0099(14)
C51 0.0371(14) 0.0276(12) 0.0412(15) 0.0054(11) 0.0044(12) 0.0056(11)
O9 0.0359(10) 0.0269(9) 0.0308(9) 0.0021(7) 0.0049(8) 0.0065(8)
O10 0.0382(11) 0.0320(10) 0.0244(8) 0.0052(7) 0.0004(8) 0.0062(9)
C52 0.0328(12) 0.0261(11) 0.0271(11) 0.0053(9) 0.0016(9) 0.0034(10)
C53 0.0301(12) 0.0307(12) 0.0285(11) 0.0063(10) 0.0020(9) 0.0021(10)
C54 0.0318(12) 0.0302(12) 0.0278(11) 0.0044(9) 0.0027(9) 0.0012(10)
C55 0.0338(13) 0.0329(12) 0.0332(13) 0.0054(11) 0.0068(11) 0.0004(10)
C56 0.054(2) 0.059(2) 0.050(2) -0.0154(19) 0.0179(19) -0.003(2)
C57 0.0323(15) 0.052(2) 0.064(2) 0.0241(19) 0.0108(16) 0.0076(15)
C58 0.0350(17) 0.106(4) 0.046(2) 0.031(3) -0.0012(15) -0.012(2)
C59 0.044(2) 0.093(4) 0.0389(18) -0.002(2) 0.0055(16) -0.020(2)
C60 0.048(2) 0.0414(19) 0.078(3) -0.002(2) -0.014(2) -0.0080(18)
O11 0.065(2) 0.128(4) 0.0504(19) -0.011(2) 0.0075(18) -0.042(3)
O12 0.070(3) 0.059(2) 0.093(3) -0.003(2) 0.015(2) -0.020(2)
C61 0.173(11) 0.233(14) 0.057(4) -0.020(6) -0.011(5) -0.142(11)
C62 0.044(2) 0.054(2) 0.062(3) -0.014(2) 0.0160(19) -0.0157(18)
C63 0.0387(15) 0.0370(14) 0.0363(14) 0.0065(12) 0.0079(12) -0.0024(12)
C64 0.0407(18) 0.051(2) 0.070(3) 0.030(2) 0.0064(18) -0.0023(17)
C65 0.0386(17) 0.0398(17) 0.077(3) 0.0289(19) 0.0034(18) 0.0014(14)
C66 0.0361(14) 0.0374(14) 0.0307(13) 0.0105(11) 0.0021(11) 0.0008(12)
C67 0.0332(13) 0.0321(13) 0.0314(12) 0.0077(10) 0.0009(10) 0.0032(11)
C68 0.0411(16) 0.0400(16) 0.0405(16) 0.0141(13) -0.0017(13) 0.0072(14)
C69 0.0346(14) 0.0427(17) 0.0478(18) 0.0121(14) -0.0001(13) 0.0098(13)
C70 0.0316(12) 0.0336(13) 0.0339(13) 0.0058(11) 0.0025(10) 0.0062(11)
C71 0.0303(13) 0.0384(15) 0.0443(16) 0.0081(13) 0.0021(12) 0.0040(12)
C72 0.0333(14) 0.0388(16) 0.0522(19) 0.0114(14) 0.0053(14) 0.0038(13)
C73 0.0340(16) 0.048(2) 0.061(2) 0.0116(18) 0.0072(16) 0.0118(15)
C74A 0.0240(19) 0.037(3) 0.054(4) 0.000(3) -0.002(2) -0.003(2)
C75A 0.030(2) 0.031(2) 0.050(3) 0.003(2) -0.0074(19) -0.0040(19)
O13A 0.037(2) 0.0351(19) 0.077(3) 0.006(2) 0.019(2) 0.0040(16)
O14A 0.0305(18) 0.047(2) 0.097(4) 0.024(3) 0.002(2) -0.0046(17)
C76A 0.040(3) 0.052(3) 0.076(5) 0.003(3) 0.013(3) 0.008(3)
C74B 0.044(8) 0.061(12) 0.062(11) -0.013(9) -0.003(7) 0.005(9)
C75B 0.039(6) 0.074(12) 0.042(6) 0.011(7) 0.007(5) 0.006(8)
O13B 0.035(5) 0.093(11) 0.100(11) -0.033(9) 0.005(6) -0.006(6)
O14B 0.047(6) 0.110(12) 0.060(7) -0.015(7) 0.010(5) 0.003(7)
C76B 0.045(9) 0.28(5) 0.15(3) -0.15(3) 0.025(13) -0.039(18)
C77 0.0314(12) 0.0320(12) 0.0287(12) 0.0054(10) 0.0004(10) 0.0006(10)
C78 0.0373(14) 0.0407(16) 0.0317(13) -0.0012(11) -0.0002(11) 0.0024(13)
P3 0.0245(3) 0.0250(3) 0.0220(3) 0.0011(2) 0.0010(2) 0.0001(2)
O15 0.0269(8) 0.0249(8) 0.0301(9) 0.0000(7) 0.0020(7) 0.0011(7)
C79 0.0294(11) 0.0269(11) 0.0330(12) -0.0011(10) -0.0020(10) 0.0024(9)
C80 0.0374(14) 0.0322(13) 0.0323(13) -0.0037(11) -0.0023(11) 0.0048(11)
C81 0.0494(19) 0.0358(15) 0.0427(17) -0.0113(13) -0.0086(15) 0.0062(15)
C82 0.0452(19) 0.0319(14) 0.065(2) -0.0126(16) -0.0096(18) -0.0022(14)
C83 0.0385(15) 0.0294(13) 0.060(2) -0.0026(15) -0.0015(16) -0.0023(12)
C84 0.0291(12) 0.0254(11) 0.0439(15) 0.0007(11) -0.0006(11) 0.0015(10)
C85 0.0277(12) 0.0301(12) 0.0404(14) 0.0083(11) 0.0028(11) -0.0013(10)
C86 0.0326(14) 0.0361(15) 0.056(2) 0.0172(15) 0.0097(14) 0.0024(12)
C87 0.0373(16) 0.052(2) 0.050(2) 0.0257(17) 0.0108(15) 0.0041(15)
C88 0.0400(17) 0.059(2) 0.0392(16) 0.0188(16) 0.0097(14) -0.0027(16)
C89 0.0317(13) 0.0442(16) 0.0322(13) 0.0069(12) 0.0063(11) -0.0016(12)
C90 0.0267(11) 0.0323(12) 0.0335(13) 0.0068(10) 0.0027(10) -0.0022(10)
O16 0.0253(8) 0.0270(8) 0.0312(9) 0.0057(7) 0.0026(7) 0.0003(7)
O17 0.0281(8) 0.0304(9) 0.0206(7) 0.0035(6) 0.0000(7) -0.0009(8)
C91 0.0265(11) 0.0305(11) 0.0225(10) 0.0028(9) -0.0009(8) 0.0009(9)
C92 0.0288(11) 0.0330(12) 0.0245(10) 0.0026(9) 0.0014(9) 0.0025(10)
C93 0.0307(12) 0.0322(12) 0.0230(10) 0.0024(9) 0.0001(9) 0.0067(10)
C94 0.0297(12) 0.0390(14) 0.0305(12) 0.0019(11) -0.0008(10) 0.0085(11)
C95 0.0307(14) 0.0460(18) 0.056(2) 0.0032(16) -0.0034(14) 0.0063(14)
C96 0.0364(14) 0.0372(14) 0.0312(13) 0.0016(11) 0.0068(11) 0.0081(12)
C97 0.0407(15) 0.0381(14) 0.0287(12) -0.0029(11) -0.0004(11) 0.0081(13)
C98 0.0364(14) 0.0345(14) 0.0404(15) -0.0019(12) 0.0011(12) 0.0055(12)
C99 0.0438(17) 0.0382(16) 0.0446(17) -0.0027(14) -0.0006(14) 0.0041(14)
O18 0.0352(12) 0.0385(12) 0.0577(16) -0.0076(12) 0.0036(11) 0.0018(10)
O19 0.0555(19) 0.059(2) 0.070(2) -0.0231(18) 0.0155(17) -0.0014(16)
C100 0.048(2) 0.0419(19) 0.072(3) -0.007(2) -0.004(2) 0.0041(17)
C101 0.0469(17) 0.0353(14) 0.0333(14) 0.0049(11) 0.0043(13) 0.0041(14)
C102 0.0396(15) 0.0364(14) 0.0327(13) 0.0035(11) -0.0035(12) 0.0101(13)
C103 0.063(2) 0.0405(17) 0.0301(14) 0.0020(12) -0.0110(15) 0.0149(17)
C104 0.062(2) 0.0390(15) 0.0234(12) 0.0047(11) -0.0019(13) 0.0100(16)
C105 0.0391(14) 0.0343(13) 0.0237(11) 0.0031(10) -0.0035(10) 0.0055(12)
C106 0.0394(14) 0.0331(12) 0.0197(10) 0.0021(9) 0.0005(9) 0.0037(11)
C107 0.057(2) 0.0401(15) 0.0198(10) 0.0009(10) 0.0009(12) 0.0033(15)
C108 0.057(2) 0.0407(16) 0.0257(12) -0.0034(12) 0.0038(12) 0.0077(16)
C109 0.0390(14) 0.0304(12) 0.0269(11) -0.0010(10) -0.0014(10) 0.0044(11)
C110 0.0482(18) 0.0337(14) 0.0295(13) -0.0019(11) -0.0042(12) 0.0025(13)
C111 0.108(4) 0.0364(16) 0.0326(15) 0.0011(13) -0.005(2) 0.017(2)
C112 0.083(4) 0.050(2) 0.051(2) 0.0032(19) 0.019(2) 0.024(2)
C113 0.109(5) 0.048(2) 0.0390(19) 0.0009(17) 0.013(2) 0.028(3)
C114 0.071(3) 0.057(2) 0.045(2) -0.0031(19) 0.000(2) 0.007(2)
O20 0.084(3) 0.0556(19) 0.0546(19) -0.0061(15) 0.012(2) 0.008(2)
O21 0.167(6) 0.072(3) 0.0450(19) 0.0031(18) 0.009(3) 0.027(4)
C115 0.092(5) 0.062(3) 0.075(4) -0.016(3) 0.020(4) 0.001(3)
C116 0.0295(11) 0.0328(12) 0.0229(10) 0.0017(9) -0.0022(9) -0.0006(10)
C117 0.0363(14) 0.0378(15) 0.0339(13) 0.0005(12) -0.0067(11) -0.0051(12)
P4 0.0260(3) 0.0250(3) 0.0206(2) 0.0019(2) 0.0007(2) 0.0001(2)
O22 0.0280(8) 0.0289(9) 0.0252(8) 0.0020(7) 0.0021(7) -0.0037(7)
C118 0.0307(12) 0.0335(13) 0.0317(13) -0.0021(10) 0.0014(10) -0.0071(11)
C119 0.0369(14) 0.0349(14) 0.0450(17) -0.0060(13) 0.0045(13) -0.0023(12)
C120 0.050(2) 0.0445(19) 0.048(2) -0.0152(16) 0.0025(16) -0.0079(17)
C121 0.0419(18) 0.058(2) 0.054(2) -0.0192(19) -0.0018(16) -0.0127(18)
C122 0.0301(14) 0.054(2) 0.0487(19) -0.0099(17) -0.0045(13) -0.0044(14)
C123 0.0305(12) 0.0391(15) 0.0350(13) -0.0037(11) 0.0005(10) -0.0048(12)
C124 0.0264(11) 0.0375(14) 0.0370(14) 0.0003(12) 0.0010(10) -0.0002(11)
C125 0.0286(14) 0.0434(18) 0.064(2) -0.0020(17) 0.0049(15) -0.0010(13)
C126 0.0294(14) 0.0459(19) 0.069(3) -0.0010(18) 0.0093(16) 0.0026(14)
C127 0.0360(15) 0.0346(15) 0.052(2) 0.0046(14) 0.0092(14) 0.0054(13)
C128 0.0312(13) 0.0330(13) 0.0372(14) 0.0047(11) 0.0043(11) 0.0027(11)
C129 0.0252(10) 0.0317(12) 0.0288(11) 0.0044(10) 0.0019(9) 0.0022(9)
O23 0.0245(8) 0.0329(9) 0.0252(8) 0.0053(7) 0.0024(7) 0.0020(7)
O24 0.0319(9) 0.0276(8) 0.0195(7) 0.0014(6) 0.0014(7) -0.0010(7)
C130 0.0337(12) 0.0290(11) 0.0224(10) 0.0036(8) -0.0010(9) -0.0012(10)
C131 0.0334(12) 0.0297(12) 0.0305(12) -0.0016(10) -0.0037(10) 0.0039(10)
C132 0.0306(12) 0.0303(12) 0.0291(11) -0.0009(10) -0.0029(9) 0.0008(10)
C133 0.0301(13) 0.0347(14) 0.0418(15) -0.0049(12) -0.0061(11) 0.0030(11)
C134 0.0430(18) 0.048(2) 0.065(3) 0.009(2) -0.019(2) 0.0042(16)
C135 0.0303(14) 0.0425(18) 0.066(2) -0.0168(17) 0.0022(15) 0.0026(13)
C136 0.0324(15) 0.068(3) 0.048(2) -0.0208(19) 0.0064(14) -0.0045(17)
C137 0.0302(14) 0.067(3) 0.0447(19) 0.0003(18) 0.0038(13) -0.0016(16)
C138 0.0337(14) 0.0495(19) 0.0427(17) -0.0100(15) 0.0012(13) -0.0077(14)
O25 0.0310(12) 0.113(3) 0.0536(18) 0.019(2) 0.0071(12) 0.0038(17)
O26 0.0364(15) 0.154(5) 0.076(3) 0.041(3) 0.0127(18) 0.017(2)
C139 0.0401(17) 0.067(3) 0.0407(18) -0.0095(18) -0.0007(14) -0.0117(18)
C140 0.0310(14) 0.0442(18) 0.054(2) -0.0011(16) 0.0006(14) -0.0004(14)
C141 0.0328(14) 0.0401(16) 0.0438(17) -0.0068(13) -0.0038(12) -0.0008(12)
C142 0.0421(17) 0.0427(17) 0.0467(18) -0.0112(15) -0.0052(16) -0.0041(14)
C143 0.0430(16) 0.0358(14) 0.0404(16) -0.0101(13) 0.0022(14) -0.0024(12)
C144 0.0385(13) 0.0314(12) 0.0266(11) -0.0033(10) -0.0010(11) 0.0010(11)
C145 0.0390(13) 0.0318(12) 0.0231(10) -0.0011(9) 0.0026(10) -0.0013(11)
C146 0.0501(19) 0.0376(15) 0.0302(13) -0.0061(11) 0.0081(13) 0.0001(14)
C147 0.051(2) 0.0427(17) 0.0385(16) -0.0065(14) 0.0166(15) -0.0041(16)
C148 0.0373(14) 0.0348(13) 0.0302(13) 0.0022(10) 0.0091(11) -0.0004(11)
C149 0.0403(15) 0.0409(15) 0.0331(14) 0.0039(12) 0.0094(12) -0.0039(13)
C150 0.0403(16) 0.0436(17) 0.0423(17) -0.0012(14) 0.0094(14) -0.0087(14)
C151 0.0413(17) 0.0456(18) 0.055(2) 0.0075(18) 0.0162(17) -0.0021(15)
C152 0.0424(18) 0.054(2) 0.055(2) 0.0060(18) 0.0085(16) -0.0038(17)
C153 0.046(3) 0.085(5) 0.159(8) 0.049(5) 0.027(4) 0.007(3)
O27 0.0424(19) 0.125(5) 0.206(8) -0.085(6) -0.003(3) 0.005(3)
O28 0.063(4) 0.085(5) 0.85(4) 0.108(13) 0.024(11) 0.017(4)
C154 0.049(3) 0.190(12) 0.153(10) -0.050(10) 0.008(5) 0.022(5)
C155 0.0375(13) 0.0308(12) 0.0222(10) 0.0014(9) 0.0030(9) -0.0001(11)
C156 0.057(2) 0.0372(14) 0.0235(11) 0.0064(11) 0.0005(12) -0.0024(15)
C157 0.060(4) 0.29(2) 0.124(9) -0.091(13) 0.014(5) -0.004(9)
C158 0.098(10) 0.164(15) 0.35(3) -0.007(19) 0.064(17) -0.005(10)
C159 0.20(3) 0.56(6) 0.141(16) -0.13(3) 0.069(17) -0.14(3)
C160 0.117(13) 1.05(12) 0.143(15) 0.07(3) 0.011(10) -0.25(3)
C161 0.064(7) 0.65(6) 0.33(3) 0.29(4) 0.060(14) 0.041(18)
C162 0.093(8) 0.142(11) 0.34(3) -0.099(15) 0.110(13) -0.029(8)
C163 0.108(11) 0.94(9) 0.125(13) 0.04(3) 0.035(10) 0.03(3)

loop_
_atom_type_symbol
_atom_type_description
_atom_type_scat_dispersion_real
_atom_type_scat_dispersion_imag
_atom_type_scat_source
C C 0.0033 0.0000 'International Tables Vol C Tables 4.2.6.8 and 6.1.1.4'
H H 0.0000 0.0000 'International Tables Vol C Tables 4.2.6.8 and 6.1.1.4'
Cl Cl 0.1484 0.0000 'International Tables Vol C Tables 4.2.6.8 and 6.1.1.4'
O O 0.0106 0.0000 'International Tables Vol C Tables 4.2.6.8 and 6.1.1.4'
P P 0.1023 0.0000 'International Tables Vol C Tables 4.2.6.8 and 6.1.1.4'
Rh Rh -1.1178 0.0000 'International Tables Vol C Tables 4.2.6.8 and 6.1.1.4'

loop_
_geom_angle_atom_site_label_1
_geom_angle_atom_site_label_2
_geom_angle_atom_site_label_3
_geom_angle
P2 Rh1 P1 91.27(3)
P2 Rh1 Cl1 170.15(3)
P1 Rh1 Cl1 98.39(3)
P2 Rh1 Cl2 88.43(3)
P1 Rh1 Cl2 175.00(3)
Cl1 Rh1 Cl2 82.10(2)
P3 Rh2 P4 93.36(3)
P3 Rh2 Cl2 169.93(3)
P4 Rh2 Cl2 92.20(3)
P3 Rh2 Cl1 92.37(3)
P4 Rh2 Cl1 174.04(3)
Cl2 Rh2 Cl1 82.37(2)
Rh1 Cl1 Rh2 97.02(2)
Rh2 Cl2 Rh1 98.38(2)
O3 P1 O2 99.67(14)
O3 P1 O1 98.04(13)
O2 P1 O1 100.32(13)
O3 P1 Rh1 123.66(11)
O2 P1 Rh1 114.79(9)
O1 P1 Rh1 116.44(10)
C1 O1 P1 124.2(2)
C2 C1 O1 118.2(3)
C2 C1 C6 121.5(4)
O1 C1 C6 120.1(3)
C1 C2 C3 119.9(4)
C1 C2 H2 120.0
C3 C2 H2 120.1
C4 C3 C2 119.7(4)
C4 C3 H3 120.1
C2 C3 H3 120.1
C5 C4 C3 120.2(4)
C5 C4 H4 119.9
C3 C4 H4 119.9
C4 C5 C6 121.6(4)
C4 C5 H5 119.2
C6 C5 H5 119.2
C7A C6 C5 117.4(5)
C7A C6 C1 125.2(5)
C5 C6 C1 117.0(4)
C7A C6 C7B 10.7(7)
C5 C6 C7B 125.8(6)
C1 C6 C7B 117.1(6)
C6 C7A C12A 121.1(5)
C6 C7A C8A 120.1(5)
C12A C7A C8A 117.9
C9A C8A C7A 121.0
C9A C8A H8A 119.5
C7A C8A H8A 119.5
C8A C9A C10A 119.4
C8A C9A H9A 120.3
C10A C9A H9A 120.3
C11A C10A C9A 119.1
C11A C10A H10A 120.4
C9A C10A H10A 120.4
C12A C11A C10A 118.8
C12A C11A H11A 120.6
C10A C11A H11A 120.6
C11A C12A O2 112.6(6)
C11A C12A C7A 123.4
O2 C12A C7A 123.9(6)
C8B C7B C12B 120.5
C8B C7B C6 118.9(5)
C12B C7B C6 119.7(5)
C9B C8B C7B 119.0
C9B C8B H8B 120.5
C7B C8B H8B 120.5
C10B C9B C8B 120.7
C10B C9B H9B 119.6
C8B C9B H9B 119.6
C9B C10B C11B 120.8
C9B C10B H10B 119.6
C11B C10B H10B 119.6
C12B C11B C10B 120.0
C12B C11B H11B 120.0
C10B C11B H11B 120.0
C11B C12B C7B 118.9
C11B C12B O2 123.3(6)
C7B C12B O2 117.6(6)
C12A O2 C12B 13.3(7)
C12A O2 P1 124.6(5)
C12B O2 P1 117.7(6)
C13 O3 P1 129.0(2)
O3 C13 C14 110.5(3)
O3 C13 C38 105.0(3)
C14 C13 C38 112.2(3)
O3 C13 H13 109.7
C14 C13 H13 109.7
C38 C13 H13 109.7
C15 C14 C13 114.8(3)
C15 C14 H14A 108.6
C13 C14 H14A 108.6
C15 C14 H14B 108.6
C13 C14 H14B 108.6
H14A C14 H14B 107.6
C14 C15 C27 112.2(3)
C14 C15 C16 113.9(4)
C27 C15 C16 110.7(3)
C14 C15 H15 106.5
C27 C15 H15 106.5
C16 C15 H15 106.5
C17 C16 C18 106.2(6)
C17 C16 C24 109.3(5)
C18 C16 C24 109.5(5)
C17 C16 C15 110.3(4)
C18 C16 C15 111.7(4)
C24 C16 C15 109.6(5)
C16 C17 H17A 109.5
C16 C17 H17B 109.5
H17A C17 H17B 109.5
C16 C17 H17C 109.5
H17A C17 H17C 109.5
H17B C17 H17C 109.5
C19 C18 C16 113.5(5)
C19 C18 H18A 108.9
C16 C18 H18A 108.9
C19 C18 H18B 108.9
C16 C18 H18B 108.9
H18A C18 H18B 107.7
C20 C19 C18 110.7(5)
C20 C19 H19A 109.5
C18 C19 H19A 109.5
C20 C19 H19B 109.5
C18 C19 H19B 109.5
H19A C19 H19B 108.1
O4 C20 C19 108.1(4)
O4 C20 C23 109.1(6)
C19 C20 C23 111.2(4)
O4 C20 H20 109.4
C19 C20 H20 109.4
C23 C20 H20 109.5
O5 C21 O4 121.9(7)
O5 C21 C22 126.1(6)
O4 C21 C22 112.0(5)
C21 O4 C20 119.0(4)
C21 C22 H22A 109.5
C21 C22 H22B 109.5
H22A C22 H22B 109.5
C21 C22 H22C 109.5
H22A C22 H22C 109.5
H22B C22 H22C 109.5
C20 C23 C24 114.9(7)
C20 C23 H23A 108.5
C24 C23 H23A 108.6
C20 C23 H23B 108.5
C24 C23 H23B 108.5
H23A C23 H23B 107.5
C23 C24 C25 113.3(7)
C23 C24 C16 111.6(4)
C25 C24 C16 111.5(5)
C23 C24 H24 106.7
C25 C24 H24 106.7
C16 C24 H24 106.7
C24 C25 C26 112.9(4)
C24 C25 H25A 109.0
C26 C25 H25A 109.0
C24 C25 H25B 109.0
C26 C25 H25B 109.0
H25A C25 H25B 107.8
C25 C26 C27 111.1(6)
C25 C26 H26A 109.4
C27 C26 H26A 109.4
C25 C26 H26B 109.4
C27 C26 H26B 109.4
H26A C26 H26B 108.0
C28 C27 C26 111.7(4)
C28 C27 C15 108.1(3)
C26 C27 C15 110.7(4)
C28 C27 H27 108.8
C26 C27 H27 108.8
C15 C27 H27 108.8
C38 C28 C29 103.2(4)
C38 C28 C27 115.6(4)
C29 C28 C27 117.7(4)
C38 C28 H28 106.5
C29 C28 H28 106.5
C27 C28 H28 106.5
C30 C29 C28 104.7(4)
C30 C29 H29A 110.8
C28 C29 H29A 110.8
C30 C29 H29B 110.8
C28 C29 H29B 110.8
H29A C29 H29B 108.9
C29 C30 C31 106.9(4)
C29 C30 H30A 110.3
C31 C30 H30A 110.3
C29 C30 H30B 110.3
C31 C30 H30B 110.4
H30A C30 H30B 108.6
C32 C31 C30 111.5(4)
C32 C31 C38 120.4(5)
C30 C31 C38 103.2(4)
C32 C31 H31 107.0
C30 C31 H31 107.0
C38 C31 H31 107.0
C34B C32 C33 122.0(8)
C34B C32 C31 115.8(9)
C33 C32 C31 113.9(4)
C34B C32 C34A 35.3(7)
C33 C32 C34A 103.7(5)
C31 C32 C34A 105.2(5)
C34B C32 H32A 77.5
C33 C32 H32A 109.6
C31 C32 H32A 111.7
C34A C32 H32A 112.4
C34B C32 H32B 99.7
C33 C32 H32B 98.8
C31 C32 H32B 100.6
C34A C32 H32B 134.6
H32A C32 H32B 22.2
C32 C33 H33A 109.5
C32 C33 H33B 109.5
H33A C33 H33B 109.5
C32 C33 H33C 109.5
H33A C33 H33C 109.5
H33B C33 H33C 109.5
C35A C34A C32 114.3(6)
C35A C34A H34A 108.7
C32 C34A H34A 108.7
C35A C34A H34B 108.7
C32 C34A H34B 108.7
H34A C34A H34B 107.6
C34A C35A C36 117.7(7)
C34A C35A H35A 107.9
C36 C35A H35A 107.9
C34A C35A H35B 107.8
C36 C35A H35B 107.8
H35A C35A H35B 107.2
C32 C34B C35B 121.8(16)
C32 C34B H32A 40.6
C35B C34B H32A 99.4
C32 C34B H34C 106.9
C35B C34B H34C 106.8
H32A C34B H34C 146.9
C32 C34B H34D 106.9
C35B C34B H34D 106.9
H32A C34B H34D 84.0
H34C C34B H34D 106.7
C36 C35B C34B 107.9(18)
C36 C35B H35C 110.2
C34B C35B H35C 110.2
C36 C35B H35D 110.1
C34B C35B H35D 110.1
H35C C35B H35D 108.4
O7A C36 O6 129.5(8)
O7A C36 C35B 106.2(12)
O6 C36 C35B 114.3(10)
O7A C36 O7B 38.4(11)
O6 C36 O7B 91.1(12)
C35B C36 O7B 135(3)
O7A C36 C35A 118.0(8)
O6 C36 C35A 112.4(6)
C35B C36 C35A 41.1(11)
O7B C36 C35A 155.6(15)
C36 O6 C37 118.4(9)
O6 C37 H37A 109.3
O6 C37 H37B 109.5
H37A C37 H37B 109.5
O6 C37 H37C 109.6
H37A C37 H37C 109.5
H37B C37 H37C 109.5
C28 C38 C13 108.0(3)
C28 C38 C39 111.2(4)
C13 C38 C39 108.1(4)
C28 C38 C31 99.2(4)
C13 C38 C31 117.7(3)
C39 C38 C31 112.4(4)
C38 C39 H39A 109.5
C38 C39 H39B 109.5
H39A C39 H39B 109.5
C38 C39 H39C 109.5
H39A C39 H39C 109.5
H39B C39 H39C 109.5
O10 P2 O9 99.46(13)
O10 P2 O8 99.67(13)
O9 P2 O8 99.21(13)
O10 P2 Rh1 120.70(10)
O9 P2 Rh1 120.96(9)
O8 P2 Rh1 112.84(9)
C40 O8 P2 119.7(2)
C41 C40 O8 120.2(3)
C41 C40 C45 121.9(4)
O8 C40 C45 117.8(3)
C40 C41 C42 119.3(4)
C40 C41 H41 120.3
C42 C41 H41 120.3
C41 C42 C43 119.9(4)
C41 C42 H42 120.1
C43 C42 H42 120.1
C44 C43 C42 120.2(4)
C44 C43 H43 119.9
C42 C43 H43 119.9
C43 C44 C45 120.5(4)
C43 C44 H44 119.8
C45 C44 H44 119.8
C44 C45 C40 118.2(4)
C44 C45 C46 122.6(4)
C40 C45 C46 119.2(4)
C51 C46 C47 117.3(4)
C51 C46 C45 121.6(3)
C47 C46 C45 121.0(4)
C48 C47 C46 120.4(5)
C48 C47 H47 119.8
C46 C47 H47 119.8
C49 C48 C47 120.1(4)
C49 C48 H48 119.9
C47 C48 H48 120.0
C48 C49 C50 121.0(5)
C48 C49 H49 119.5
C50 C49 H49 119.5
C51 C50 C49 118.5(4)
C51 C50 H50 120.8
C49 C50 H50 120.8
C50 C51 C46 122.6(3)
C50 C51 O9 117.8(3)
C46 C51 O9 119.5(3)
C51 O9 P2 118.1(2)
C52 O10 P2 131.29(19)
O10 C52 C53 109.2(3)
O10 C52 C77 105.1(2)
C53 C52 C77 110.7(2)
O10 C52 H52 110.6
C53 C52 H52 110.6
C77 C52 H52 110.6
C52 C53 C54 112.6(2)
C52 C53 H53A 109.1
C54 C53 H53A 109.1
C52 C53 H53B 109.1
C54 C53 H53B 109.1
H53A C53 H53B 107.8
C53 C54 C66 114.5(3)
C53 C54 C55 113.5(3)
C66 C54 C55 110.8(2)
C53 C54 H54 105.7
C66 C54 H54 105.7
C55 C54 H54 105.7
C57 C55 C56 106.6(4)
C57 C55 C63 108.8(3)
C56 C55 C63 109.0(3)
C57 C55 C54 113.3(3)
C56 C55 C54 111.3(3)
C63 C55 C54 107.7(3)
C55 C56 H56A 109.5
C55 C56 H56B 109.5
H56A C56 H56B 109.5
C55 C56 H56C 109.5
H56A C56 H56C 109.5
H56B C56 H56C 109.5
C58 C57 C55 115.1(4)
C58 C57 H57A 108.5
C55 C57 H57A 108.5
C58 C57 H57B 108.5
C55 C57 H57B 108.5
H57A C57 H57B 107.5
C59 C58 C57 109.3(4)
C59 C58 H58A 109.8
C57 C58 H58A 109.8
C59 C58 H58B 109.8
C57 C58 H58B 109.8
H58A C58 H58B 108.3
O11 C59 C58 103.5(4)
O11 C59 C62 112.5(5)
C58 C59 C62 112.4(4)
O11 C59 H59 109.4
C58 C59 H59 109.4
C62 C59 H59 109.4
O12 C60 O11 120.5(5)
O12 C60 C61 123.0(6)
O11 C60 C61 116.3(6)
C60 O11 C59 119.4(5)
C60 C61 H61A 109.5
C60 C61 H61B 109.4
H61A C61 H61B 109.5
C60 C61 H61C 109.5
H61A C61 H61C 109.5
H61B C61 H61C 109.5
C63 C62 C59 110.6(4)
C63 C62 H62A 109.5
C59 C62 H62A 109.5
C63 C62 H62B 109.5
C59 C62 H62B 109.5
H62A C62 H62B 108.1
C62 C63 C64 112.1(4)
C62 C63 C55 111.9(3)
C64 C63 C55 111.8(3)
C62 C63 H63 106.9
C64 C63 H63 106.9
C55 C63 H63 106.9
C65 C64 C63 113.8(3)
C65 C64 H64A 108.8
C63 C64 H64A 108.8
C65 C64 H64B 108.8
C63 C64 H64B 108.8
H64A C64 H64B 107.7
C64 C65 C66 112.1(4)
C64 C65 H65A 109.2
C66 C65 H65A 109.2
C64 C65 H65B 109.2
C66 C65 H65B 109.2
H65A C65 H65B 107.9
C67 C66 C65 111.9(3)
C67 C66 C54 110.7(2)
C65 C66 C54 108.1(3)
C67 C66 H66 108.7
C65 C66 H66 108.7
C54 C66 H66 108.7
C66 C67 C68 118.9(3)
C66 C67 C77 114.1(3)
C68 C67 C77 103.5(3)
C66 C67 H67 106.5
C68 C67 H67 106.5
C77 C67 H67 106.5
C67 C68 C69 103.8(3)
C67 C68 H68A 111.0
C69 C68 H68A 111.0
C67 C68 H68B 111.0
C69 C68 H68B 111.0
H68A C68 H68B 109.0
C68 C69 C70 107.2(3)
C68 C69 H69A 110.3
C70 C69 H69A 110.3
C68 C69 H69B 110.3
C70 C69 H69B 110.3
H69A C69 H69B 108.5
C71 C70 C77 117.6(3)
C71 C70 C69 112.5(3)
C77 C70 C69 103.8(3)
C71 C70 H70 107.5
C77 C70 H70 107.5
C69 C70 H70 107.5
C73 C71 C70 111.4(3)
C73 C71 C72 110.0(3)
C70 C71 C72 112.3(3)
C73 C71 H71 107.7
C70 C71 H71 107.7
C72 C71 H71 107.6
C71 C72 H72A 109.5
C71 C72 H72B 109.5
H72A C72 H72B 109.5
C71 C72 H72C 109.5
H72A C72 H72C 109.5
H72B C72 H72C 109.5
C74B C73 C71 126.8(11)
C74B C73 C74A 16.3(10)
C71 C73 C74A 111.2(4)
C74B C73 H73A 97.1
C71 C73 H73A 109.7
C74A C73 H73A 109.4
C74B C73 H73B 104.5
C71 C73 H73B 109.5
C74A C73 H73B 109.5
H73A C73 H73B 107.4
C74B C73 H73C 105.3
C71 C73 H73C 106.1
C74A C73 H73C 118.1
H73A C73 H73C 8.8
H73B C73 H73C 101.9
C74B C73 H73D 105.5
C71 C73 H73D 106.0
C74A C73 H73D 109.2
H73A C73 H73D 111.4
H73B C73 H73D 4.4
H73C C73 H73D 105.5
C75A C74A C73 115.4(6)
C75A C74A H74A 108.4
C73 C74A H74A 108.4
C75A C74A H74B 108.4
C73 C74A H74B 108.4
H74A C74A H74B 107.5
O14A C75A O13A 122.5(6)
O14A C75A C74A 125.6(6)
O13A C75A C74A 111.9(5)
C75A O13A C76A 114.9(5)
O13A C76A H76A 109.5
O13A C76A H76B 109.4
H76A C76A H76B 109.5
O13A C76A H76C 109.5
H76A C76A H76C 109.5
H76B C76A H76C 109.5
C73 C74B C75B 123.4(18)
C73 C74B H74C 106.5
C75B C74B H74C 106.5
C73 C74B H74D 106.5
C75B C74B H74D 106.5
H74C C74B H74D 106.5
O13B C75B O14B 123.5(15)
O13B C75B C74B 117.6(19)
O14B C75B C74B 119.0(16)
C75B O13B C76B 118.0(16)
O13B C76B H76D 109.5
O13B C76B H76E 109.1
H76D C76B H76E 109.5
O13B C76B H76F 109.8
H76D C76B H76F 109.5
H76E C76B H76F 109.5
C52 C77 C78 110.5(3)
C52 C77 C70 116.8(2)
C78 C77 C70 110.0(3)
C52 C77 C67 106.2(3)
C78 C77 C67 111.1(3)
C70 C77 C67 101.9(3)
C77 C78 H78A 109.5
C77 C78 H78B 109.5
H78A C78 H78B 109.5
C77 C78 H78C 109.5
H78A C78 H78C 109.5
H78B C78 H78C 109.5
O17 P3 O16 98.59(12)
O17 P3 O15 99.73(12)
O16 P3 O15 100.79(12)
O17 P3 Rh2 117.21(9)
O16 P3 Rh2 114.17(8)
O15 P3 Rh2 122.49(8)
C79 O15 P3 123.43(19)
C80 C79 O15 118.3(3)
C80 C79 C84 122.6(3)
O15 C79 C84 118.8(3)
C79 C80 C81 119.6(4)
C79 C80 H80 120.2
C81 C80 H80 120.2
C80 C81 C82 119.1(4)
C80 C81 H81 120.4
C82 C81 H81 120.4
C83 C82 C81 120.7(3)
C83 C82 H82 119.6
C81 C82 H82 119.6
C82 C83 C84 121.3(4)
C82 C83 H83 119.3
C84 C83 H83 119.3
C79 C84 C83 116.6(3)
C79 C84 C85 121.0(3)
C83 C84 C85 122.3(3)
C86 C85 C90 117.3(3)
C86 C85 C84 121.3(3)
C90 C85 C84 121.3(3)
C87 C86 C85 121.5(4)
C87 C86 H86 119.3
C85 C86 H86 119.2
C88 C87 C86 119.7(3)
C88 C87 H87 120.2
C86 C87 H87 120.2
C87 C88 C89 120.8(4)
C87 C88 H88 119.6
C89 C88 H88 119.6
C90 C89 C88 118.0(4)
C90 C89 H89 121.0
C88 C89 H89 121.0
C89 C90 C85 122.7(3)
C89 C90 O16 117.7(3)
C85 C90 O16 119.6(3)
C90 O16 P3 117.66(19)
C91 O17 P3 127.17(17)
O17 C91 C92 109.3(2)
O17 C91 C116 106.4(2)
C92 C91 C116 111.2(2)
O17 C91 H91 110.0
C92 C91 H91 110.0
C116 C91 H91 110.0
C91 C92 C93 114.1(2)
C91 C92 H92A 108.7
C93 C92 H92A 108.7
C91 C92 H92B 108.7
C93 C92 H92B 108.7
H92A C92 H92B 107.6
C92 C93 C105 112.0(3)
C92 C93 C94 112.7(2)
C105 C93 C94 111.9(2)
C92 C93 H93 106.6
C105 C93 H93 106.6
C94 C93 H93 106.6
C95 C94 C96 106.5(3)
C95 C94 C102 109.3(3)
C96 C94 C102 107.9(3)
C95 C94 C93 111.1(3)
C96 C94 C93 112.3(3)
C102 C94 C93 109.7(3)
C94 C95 H95A 109.5
C94 C95 H95B 109.5
H95A C95 H95B 109.5
C94 C95 H95C 109.5
H95A C95 H95C 109.5
H95B C95 H95C 109.5
C97 C96 C94 115.1(3)
C97 C96 H96A 108.5
C94 C96 H96A 108.5
C97 C96 H96B 108.5
C94 C96 H96B 108.5
H96A C96 H96B 107.5
C98 C97 C96 108.6(3)
C98 C97 H97A 110.0
C96 C97 H97A 110.0
C98 C97 H97B 110.0
C96 C97 H97B 110.0
H97A C97 H97B 108.3
O18 C98 C101 107.3(3)
O18 C98 C97 110.2(3)
C101 C98 C97 110.6(3)
O18 C98 H98 109.6
C101 C98 H98 109.6
C97 C98 H98 109.6
O19 C99 O18 124.0(4)
O19 C99 C100 125.7(4)
O18 C99 C100 110.2(4)
C99 O18 C98 117.3(3)
C99 C100 H10C 109.5
C99 C100 H10D 109.5
H10C C100 H10D 109.5
C99 C100 H10E 109.5
H10C C100 H10E 109.5
H10D C100 H10E 109.5
C98 C101 C102 111.0(3)
C98 C101 H10C 109.4
C102 C101 H10C 109.4
C98 C101 H10D 109.4
C102 C101 H10D 109.4
H10C C101 H10D 108.0
C101 C102 C103 110.2(3)
C101 C102 C94 113.1(3)
C103 C102 C94 112.0(3)
C101 C102 H102 107.1
C103 C102 H102 107.1
C94 C102 H102 107.1
C104 C103 C102 111.9(3)
C104 C103 H10E 109.2
C102 C103 H10E 109.2
C104 C103 H10F 109.2
C102 C103 H10F 109.2
H10E C103 H10F 107.9
C103 C104 C105 111.9(3)
C103 C104 H10G 109.2
C105 C104 H10G 109.2
C103 C104 H10H 109.2
C105 C104 H10H 109.2
H10G C104 H10H 107.9
C104 C105 C106 112.6(3)
C104 C105 C93 109.9(3)
C106 C105 C93 109.0(2)
C104 C105 H105 108.4
C106 C105 H105 108.4
C93 C105 H105 108.4
C107 C106 C105 117.4(3)
C107 C106 C116 103.8(3)
C105 C106 C116 114.2(3)
C107 C106 H106 106.9
C105 C106 H106 106.9
C116 C106 H106 106.9
C106 C107 C108 104.2(3)
C106 C107 H10I 110.9
C108 C107 H10I 110.9
C106 C107 H10J 110.9
C108 C107 H10J 110.9
H10I C107 H10J 108.9
C107 C108 C109 107.4(3)
C107 C108 H10K 110.2
C109 C108 H10K 110.2
C107 C108 H10L 110.2
C109 C108 H10L 110.2
H10K C108 H10L 108.5
C110 C109 C108 112.8(3)
C110 C109 C116 117.2(3)
C108 C109 C116 102.4(3)
C110 C109 H109 108.0
C108 C109 H109 108.0
C116 C109 H109 108.0
C112 C110 C111 111.7(4)
C112 C110 C109 112.2(3)
C111 C110 C109 113.1(3)
C112 C110 H110 106.4
C111 C110 H110 106.4
C109 C110 H110 106.4
C110 C111 H11C 109.5
C110 C111 H11D 109.5
H11C C111 H11D 109.5
C110 C111 H11E 109.5
H11C C111 H11E 109.5
H11D C111 H11E 109.5
C110 C112 C113 111.7(4)
C110 C112 H11F 109.3
C113 C112 H11F 109.3
C110 C112 H11G 109.3
C113 C112 H11G 109.3
H11F C112 H11G 108.0
C114 C113 C112 114.8(4)
C114 C113 H11H 108.6
C112 C113 H11H 108.6
C114 C113 H11I 108.5
C112 C113 H11I 108.6
H11H C113 H11I 107.6
O21 C114 O20 122.2(5)
O21 C114 C113 127.1(5)
O20 C114 C113 110.6(4)
C114 O20 C115 115.3(5)
O20 C115 H11J 109.5
O20 C115 H11K 109.5
H11J C115 H11K 109.5
O20 C115 H11L 109.5
H11J C115 H11L 109.5
H11K C115 H11L 109.5
C117 C116 C91 107.8(2)
C117 C116 C106 112.6(3)
C91 C116 C106 107.4(2)
C117 C116 C109 110.3(3)
C91 C116 C109 118.2(2)
C106 C116 C109 100.5(2)
C116 C117 H11C 109.5
C116 C117 H11D 109.5
H11C C117 H11D 109.5
C116 C117 H11E 109.5
H11C C117 H11E 109.5
H11D C117 H11E 109.5
O24 P4 O23 100.66(12)
O24 P4 O22 97.89(11)
O23 P4 O22 101.45(12)
O24 P4 Rh2 121.43(9)
O23 P4 Rh2 115.13(8)
O22 P4 Rh2 116.87(9)
C118 O22 P4 120.46(19)
O22 C118 C123 120.1(3)
O22 C118 C119 117.4(3)
C123 C118 C119 122.3(3)
C120 C119 C118 119.1(4)
C120 C119 H119 120.5
C118 C119 H119 120.4
C119 C120 C121 119.6(4)
C119 C120 H120 120.2
C121 C120 H120 120.2
C120 C121 C122 120.7(4)
C120 C121 H121 119.7
C122 C121 H121 119.7
C121 C122 C123 120.9(4)
C121 C122 H122 119.5
C123 C122 H122 119.5
C118 C123 C122 117.3(3)
C118 C123 C124 122.0(3)
C122 C123 C124 120.5(3)
C129 C124 C125 116.6(3)
C129 C124 C123 122.4(3)
C125 C124 C123 121.0(3)
C126 C125 C124 121.4(4)
C126 C125 H125 119.3
C124 C125 H125 119.3
C127 C126 C125 120.5(3)
C127 C126 H126 119.7
C125 C126 H126 119.7
C126 C127 C128 119.3(4)
C126 C127 H127 120.3
C128 C127 H127 120.3
C129 C128 C127 119.3(3)
C129 C128 H128 120.4
C127 C128 H128 120.4
C128 C129 O23 117.8(3)
C128 C129 C124 122.8(3)
O23 C129 C124 119.0(3)
C129 O23 P4 124.40(18)
C130 O24 P4 124.79(18)
O24 C130 C131 108.7(2)
O24 C130 C155 108.4(2)
C131 C130 C155 110.8(3)
O24 C130 H130 109.6
C131 C130 H130 109.6
C155 C130 H130 109.6
C130 C131 C132 114.2(3)
C130 C131 H13A 108.7
C132 C131 H13A 108.7
C130 C131 H13B 108.7
C132 C131 H13B 108.7
H13A C131 H13B 107.6
C131 C132 C144 112.0(3)
C131 C132 C133 113.0(3)
C144 C132 C133 112.0(3)
C131 C132 H132 106.4
C144 C132 H132 106.4
C133 C132 H132 106.4
C134 C133 C135 106.8(3)
C134 C133 C132 111.8(3)
C135 C133 C132 111.5(3)
C134 C133 C141 109.5(3)
C135 C133 C141 108.2(3)
C132 C133 C141 109.0(3)
C133 C134 H13C 109.5
C133 C134 H13D 109.5
H13C C134 H13D 109.5
C133 C134 H13E 109.5
H13C C134 H13E 109.5
H13D C134 H13E 109.5
C133 C135 C136 113.3(3)
C133 C135 H13F 108.9
C136 C135 H13F 108.9
C133 C135 H13G 108.9
C136 C135 H13G 108.9
H13F C135 H13G 107.7
C137 C136 C135 108.1(3)
C137 C136 H13H 110.1
C135 C136 H13H 110.1
C137 C136 H13I 110.1
C135 C136 H13I 110.1
H13H C136 H13I 108.4
O25 C137 C136 110.2(4)
O25 C137 C140 108.0(4)
C136 C137 C140 111.3(3)
O25 C137 H137 109.1
C136 C137 H137 109.1
C140 C137 H137 109.1
O26 C138 O25 122.7(4)
O26 C138 C139 124.6(4)
O25 C138 C139 112.7(4)
C138 O25 C137 118.1(4)
C138 C139 H13J 109.5
C138 C139 H13K 109.5
H13J C139 H13K 109.5
C138 C139 H13L 109.5
H13J C139 H13L 109.5
H13K C139 H13L 109.5
C137 C140 C141 110.5(3)
C137 C140 H14C 109.6
C141 C140 H14C 109.6
C137 C140 H14D 109.6
C141 C140 H14D 109.6
H14C C140 H14D 108.1
C140 C141 C142 110.5(3)
C140 C141 C133 113.6(3)
C142 C141 C133 111.4(3)
C140 C141 H141 107.0
C142 C141 H141 107.0
C133 C141 H141 107.0
C143 C142 C141 112.2(3)
C143 C142 H14E 109.2
C141 C142 H14E 109.2
C143 C142 H14F 109.2
C141 C142 H14F 109.2
H14E C142 H14F 107.9
C144 C143 C142 111.4(3)
C144 C143 H14G 109.3
C142 C143 H14G 109.3
C144 C143 H14H 109.3
C142 C143 H14H 109.3
H14G C143 H14H 108.0
C145 C144 C143 111.8(3)
C145 C144 C132 108.7(3)
C143 C144 C132 110.1(3)
C145 C144 H144 108.7
C143 C144 H144 108.7
C132 C144 H144 108.7
C144 C145 C146 117.1(3)
C144 C145 C155 114.0(3)
C146 C145 C155 103.8(3)
C144 C145 H145 107.1
C146 C145 H145 107.1
C155 C145 H145 107.1
C145 C146 C147 104.2(3)
C145 C146 H14I 110.9
C147 C146 H14I 110.9
C145 C146 H14J 110.9
C147 C146 H14J 110.9
H14I C146 H14J 108.9
C146 C147 C148 107.5(3)
C146 C147 H14K 110.2
C148 C147 H14K 110.2
C146 C147 H14L 110.2
C148 C147 H14L 110.2
H14K C147 H14L 108.5
C149 C148 C155 120.1(3)
C149 C148 C147 111.1(3)
C155 C148 C147 102.5(3)
C149 C148 H148 107.5
C155 C148 H148 107.5
C147 C148 H148 107.5
C150 C149 C151 111.4(4)
C150 C149 C148 114.0(3)
C151 C149 C148 107.7(3)
C150 C149 H149 107.8
C151 C149 H149 107.8
C148 C149 H149 107.8
C149 C150 H15A 109.5
C149 C150 H15B 109.5
H15A C150 H15B 109.5
C149 C150 H15C 109.5
H15A C150 H15C 109.5
H15B C150 H15C 109.5
C152 C151 C149 115.7(4)
C152 C151 H15D 108.3
C149 C151 H15D 108.4
C152 C151 H15E 108.4
C149 C151 H15E 108.4
H15D C151 H15E 107.4
C153 C152 C151 112.4(5)
C153 C152 H15F 109.1
C151 C152 H15F 109.1
C153 C152 H15G 109.1
C151 C152 H15G 109.1
H15F C152 H15G 107.9
O28 C153 O27 118.7(8)
O28 C153 C152 123.8(8)
O27 C153 C152 117.3(7)
C153 O27 C154 122.3(8)
O27 C154 H15H 109.5
O27 C154 H15I 109.5
H15H C154 H15I 109.5
O27 C154 H15J 109.4
H15H C154 H15J 109.5
H15I C154 H15J 109.5
C130 C155 C156 108.1(3)
C130 C155 C145 107.8(2)
C156 C155 C145 112.0(3)
C130 C155 C148 118.4(3)
C156 C155 C148 109.9(3)
C145 C155 C148 100.4(2)
C155 C156 H15A 109.5
C155 C156 H15B 109.5
H15A C156 H15B 109.5
C155 C156 H15C 109.5
H15A C156 H15C 109.5
H15B C156 H15C 109.5
C158 C157 C162 120.0
C158 C157 C163 120.3
C162 C157 C163 119.7
C157 C158 C159 120.0
C157 C158 H158 118.1
C159 C158 H158 121.9
C160 C159 C158 120.0
C160 C159 H159 118.5
C158 C159 H159 121.5
C159 C160 C161 120.0
C159 C160 H160 120.5
C161 C160 H160 119.4
C162 C161 C160 120.0
C162 C161 H161 121.6
C160 C161 H161 118.4
C161 C162 C157 120.0
C161 C162 H162 120.4
C157 C162 H162 119.6
C157 C163 H16A 111.3
C157 C163 H16B 111.4
H16A C163 H16B 95.3
C157 C163 H16C 114.5
H16A C163 H16C 111.1
H16B C163 H16C 111.7

loop_
_geom_bond_atom_site_label_1
_geom_bond_atom_site_label_2
_geom_bond_distance
Rh1 P2 2.1344(8)
Rh1 P1 2.1515(8)
Rh1 Cl1 2.4250(7)
Rh1 Cl2 2.4329(7)
Rh2 P3 2.1529(7)
Rh2 P4 2.1573(7)
Rh2 Cl2 2.3930(7)
Rh2 Cl1 2.4512(7)
P1 O3 1.581(2)
P1 O2 1.610(2)
P1 O1 1.623(2)
O1 C1 1.386(4)
C1 C2 1.379(5)
C1 C6 1.402(5)
C2 C3 1.391(5)
C2 H2 0.9300
C3 C4 1.377(7)
C3 H3 0.9300
C4 C5 1.376(9)
C4 H4 0.9300
C5 C6 1.401(7)
C5 H5 0.9300
C6 C7A 1.377(8)
C6 C7B 1.665(11)
C7A C12A 1.3910
C7A C8A 1.4257
C8A C9A 1.3536
C8A H8A 0.9300
C9A C10A 1.4677
C9A H9A 0.9300
C10A C11A 1.3963
C10A H10A 0.9300
C11A C12A 1.3708
C11A H11A 0.9300
C12A O2 1.373(7)
C7B C8B 1.3736
C7B C12B 1.3753
C8B C9B 1.3592
C8B H8B 0.9300
C9B C10B 1.3367
C9B H9B 0.9300
C10B C11B 1.3641
C10B H10B 0.9300
C11B C12B 1.3601
C11B H11B 0.9300
C12B O2 1.424(6)
O3 C13 1.452(4)
C13 C14 1.541(6)
C13 C38 1.542(5)
C13 H13 0.9800
C14 C15 1.538(6)
C14 H14A 0.9700
C14 H14B 0.9700
C15 C27 1.547(6)
C15 C16 1.564(6)
C15 H15 0.9800
C16 C17 1.548(8)
C16 C18 1.552(8)
C16 C24 1.562(10)
C17 H17A 0.9600
C17 H17B 0.9600
C17 H17C 0.9600
C18 C19 1.532(8)
C18 H18A 0.9700
C18 H18B 0.9700
C19 C20 1.508(10)
C19 H19A 0.9700
C19 H19B 0.9700
C20 O4 1.431(8)
C20 C23 1.511(8)
C20 H20 0.9800
C21 O5 1.190(8)
C21 O4 1.322(6)
C21 C22 1.527(10)
C22 H22A 0.9600
C22 H22B 0.9600
C22 H22C 0.9600
C23 C24 1.515(8)
C23 H23A 0.9700
C23 H23B 0.9700
C24 C25 1.517(9)
C24 H24 0.9800
C25 C26 1.533(9)
C25 H25A 0.9700
C25 H25B 0.9700
C26 C27 1.535(7)
C26 H26A 0.9700
C26 H26B 0.9700
C27 C28 1.531(6)
C27 H27 0.9800
C28 C38 1.524(6)
C28 C29 1.525(6)
C28 H28 0.9800
C29 C30 1.507(9)
C29 H29A 0.9700
C29 H29B 0.9700
C30 C31 1.550(7)
C30 H30A 0.9700
C30 H30B 0.9700
C31 C32 1.525(7)
C31 C38 1.587(7)
C31 H31 0.9800
C32 C34B 1.340(14)
C32 C33 1.507(7)
C32 C34A 1.678(10)
C32 H32A 0.9892
C32 H32B 0.9724
C33 H33A 0.9600
C33 H33B 0.9600
C33 H33C 0.9600
C34A C35A 1.520(11)
C34A H34A 0.9700
C34A H34B 0.9700
C35A C36 1.594(11)
C35A H35A 0.9700
C35A H35B 0.9700
C34B C35B 1.49(2)
C34B H32A 1.4829
C34B H34C 0.9700
C34B H34D 0.9700
C35B C36 1.34(2)
C35B H35C 0.9700
C35B H35D 0.9700
C36 O7A 1.219(10)
C36 O6 1.336(10)
C36 O7B 1.73(7)
O6 C37 1.401(9)
C37 H37A 0.9600
C37 H37B 0.9600
C37 H37C 0.9600
C38 C39 1.572(7)
C39 H39A 0.9600
C39 H39B 0.9600
C39 H39C 0.9600
P2 O10 1.573(2)
P2 O9 1.624(2)
P2 O8 1.628(2)
O8 C40 1.390(4)
C40 C41 1.383(5)
C40 C45 1.406(5)
C41 C42 1.384(6)
C41 H41 0.9300
C42 C43 1.408(8)
C42 H42 0.9300
C43 C44 1.388(8)
C43 H43 0.9300
C44 C45 1.394(6)
C44 H44 0.9300
C45 C46 1.466(6)
C46 C51 1.396(5)
C46 C47 1.412(6)
C47 C48 1.396(9)
C47 H47 0.9300
C48 C49 1.367(9)
C48 H48 0.9300
C49 C50 1.400(6)
C49 H49 0.9300
C50 C51 1.376(5)
C50 H50 0.9300
C51 O9 1.402(4)
O10 C52 1.465(4)
C52 C53 1.518(4)
C52 C77 1.539(4)
C52 H52 0.9800
C53 C54 1.533(4)
C53 H53A 0.9700
C53 H53B 0.9700
C54 C66 1.547(4)
C54 C55 1.555(4)
C54 H54 0.9800
C55 C57 1.525(5)
C55 C56 1.544(6)
C55 C63 1.555(5)
C56 H56A 0.9600
C56 H56B 0.9600
C56 H56C 0.9600
C57 C58 1.506(8)
C57 H57A 0.9700
C57 H57B 0.9700
C58 C59 1.470(9)
C58 H58A 0.9700
C58 H58B 0.9700
C59 O11 1.448(6)
C59 C62 1.551(8)
C59 H59 0.9800
C60 O12 1.246(7)
C60 O11 1.312(6)
C60 C61 1.456(9)
C61 H61A 0.9600
C61 H61B 0.9600
C61 H61C 0.9600
C62 C63 1.534(6)
C62 H62A 0.9700
C62 H62B 0.9700
C63 C64 1.533(6)
C63 H63 0.9800
C64 C65 1.525(6)
C64 H64A 0.9700
C64 H64B 0.9700
C65 C66 1.534(5)
C65 H65A 0.9700
C65 H65B 0.9700
C66 C67 1.512(5)
C66 H66 0.9800
C67 C68 1.529(5)
C67 C77 1.552(5)
C67 H67 0.9800
C68 C69 1.546(6)
C68 H68A 0.9700
C68 H68B 0.9700
C69 C70 1.570(5)
C69 H69A 0.9700
C69 H69B 0.9700
C70 C71 1.532(5)
C70 C77 1.547(5)
C70 H70 0.9800
C71 C73 1.528(5)
C71 C72 1.540(5)
C71 H71 0.9800
C72 H72A 0.9600
C72 H72B 0.9600
C72 H72C 0.9600
C73 C74B 1.25(2)
C73 C74A 1.592(9)
C73 H73A 0.9616
C73 H73B 0.9668
C73 H73C 0.9624
C73 H73D 0.9666
C74A C75A 1.503(10)
C74A H74A 0.9700
C74A H74B 0.9700
C75A O14A 1.190(7)
C75A O13A 1.339(7)
O13A C76A 1.466(8)
C76A H76A 0.9600
C76A H76B 0.9600
C76A H76C 0.9600
C74B C75B 1.52(3)
C74B H74C 0.9700
C74B H74D 0.9700
C75B O13B 1.23(2)
C75B O14B 1.26(3)
O13B C76B 1.42(2)
C76B H76D 0.9600
C76B H76E 0.9600
C76B H76F 0.9600
C77 C78 1.540(5)
C78 H78A 0.9600
C78 H78B 0.9600
C78 H78C 0.9600
P3 O17 1.585(2)
P3 O16 1.612(2)
P3 O15 1.622(2)
O15 C79 1.386(4)
C79 C80 1.382(5)
C79 C84 1.401(5)
C80 C81 1.387(5)
C80 H80 0.9300
C81 C82 1.401(7)
C81 H81 0.9300
C82 C83 1.373(7)
C82 H82 0.9300
C83 C84 1.411(5)
C83 H83 0.9300
C84 C85 1.476(5)
C85 C86 1.394(5)
C85 C90 1.398(5)
C86 C87 1.385(6)
C86 H86 0.9300
C87 C88 1.382(7)
C87 H87 0.9300
C88 C89 1.401(5)
C88 H88 0.9300
C89 C90 1.386(5)
C89 H89 0.9300
C90 O16 1.402(4)
O17 C91 1.460(4)
C91 C92 1.526(4)
C91 C116 1.544(4)
C91 H91 0.9800
C92 C93 1.542(4)
C92 H92A 0.9700
C92 H92B 0.9700
C93 C105 1.543(4)
C93 C94 1.559(4)
C93 H93 0.9800
C94 C95 1.541(5)
C94 C96 1.543(5)
C94 C102 1.555(5)
C95 H95A 0.9600
C95 H95B 0.9600
C95 H95C 0.9600
C96 C97 1.541(5)
C96 H96A 0.9700
C96 H96B 0.9700
C97 C98 1.507(5)
C97 H97A 0.9700
C97 H97B 0.9700
C98 O18 1.455(5)
C98 C101 1.507(5)
C98 H98 0.9800
C99 O19 1.176(5)
C99 O18 1.348(5)
C99 C100 1.499(7)
C100 H10C 0.9600
C100 H10D 0.9600
C100 H10E 0.9600
C101 C102 1.535(6)
C101 H10C 0.9700
C101 H10D 0.9700
C102 C103 1.541(5)
C102 H102 0.9800
C103 C104 1.521(6)
C103 H10E 0.9700
C103 H10F 0.9700
C104 C105 1.524(5)
C104 H10G 0.9700
C104 H10H 0.9700
C105 C106 1.528(5)
C105 H105 0.9800
C106 C107 1.526(4)
C106 C116 1.549(4)
C106 H106 0.9800
C107 C108 1.542(5)
C107 H10I 0.9700
C107 H10J 0.9700
C108 C109 1.560(5)
C108 H10K 0.9700
C108 H10L 0.9700
C109 C110 1.548(5)
C109 C116 1.559(4)
C109 H109 0.9800
C110 C112 1.511(6)
C110 C111 1.513(5)
C110 H110 0.9800
C111 H11C 0.9600
C111 H11D 0.9600
C111 H11E 0.9600
C112 C113 1.531(7)
C112 H11F 0.9700
C112 H11G 0.9700
C113 C114 1.485(7)
C113 H11H 0.9700
C113 H11I 0.9700
C114 O21 1.190(7)
C114 O20 1.345(7)
O20 C115 1.448(7)
C115 H11J 0.9600
C115 H11K 0.9600
C115 H11L 0.9600
C116 C117 1.545(5)
C117 H11C 0.9600
C117 H11D 0.9600
C117 H11E 0.9600
P4 O24 1.594(2)
P4 O23 1.600(2)
P4 O22 1.629(2)
O22 C118 1.389(4)
C118 C123 1.392(5)
C118 C119 1.399(5)
C119 C120 1.386(6)
C119 H119 0.9300
C120 C121 1.389(7)
C120 H120 0.9300
C121 C122 1.390(6)
C121 H121 0.9300
C122 C123 1.400(5)
C122 H122 0.9300
C123 C124 1.475(5)
C124 C129 1.395(4)
C124 C125 1.401(5)
C125 C126 1.390(6)
C125 H125 0.9300
C126 C127 1.385(6)
C126 H126 0.9300
C127 C128 1.395(5)
C127 H127 0.9300
C128 C129 1.385(5)
C128 H128 0.9300
C129 O23 1.393(3)
O24 C130 1.469(3)
C130 C131 1.528(5)
C130 C155 1.538(4)
C130 H130 0.9800
C131 C132 1.530(5)
C131 H13A 0.9700
C131 H13B 0.9700
C132 C144 1.551(4)
C132 C133 1.555(5)
C132 H132 0.9800
C133 C134 1.529(6)
C133 C135 1.541(6)
C133 C141 1.556(5)
C134 H13C 0.9600
C134 H13D 0.9600
C134 H13E 0.9600
C135 C136 1.546(7)
C135 H13F 0.9700
C135 H13G 0.9700
C136 C137 1.503(7)
C136 H13H 0.9700
C136 H13I 0.9700
C137 O25 1.459(6)
C137 C140 1.514(6)
C137 H137 0.9800
C138 O26 1.183(6)
C138 O25 1.325(5)
C138 C139 1.489(6)
C139 H13J 0.9600
C139 H13K 0.9600
C139 H13L 0.9600
C140 C141 1.529(6)
C140 H14C 0.9700
C140 H14D 0.9700
C141 C142 1.537(6)
C141 H141 0.9800
C142 C143 1.536(6)
C142 H14E 0.9700
C142 H14F 0.9700
C143 C144 1.528(5)
C143 H14G 0.9700
C143 H14H 0.9700
C144 C145 1.521(5)
C144 H144 0.9800
C145 C146 1.527(5)
C145 C155 1.551(4)
C145 H145 0.9800
C146 C147 1.538(6)
C146 H14I 0.9700
C146 H14J 0.9700
C147 C148 1.566(5)
C147 H14K 0.9700
C147 H14L 0.9700
C148 C149 1.539(5)
C148 C155 1.560(5)
C148 H148 0.9800
C149 C150 1.520(6)
C149 C151 1.534(6)
C149 H149 0.9800
C150 H15A 0.9600
C150 H15B 0.9600
C150 H15C 0.9600
C151 C152 1.520(6)
C151 H15D 0.9700
C151 H15E 0.9700
C152 C153 1.500(8)
C152 H15F 0.9700
C152 H15G 0.9700
C153 O28 1.169(14)
C153 O27 1.234(9)
O27 C154 1.423(10)
C154 H15H 0.9600
C154 H15I 0.9600
C154 H15J 0.9600
C155 C156 1.549(4)
C156 H15A 0.9600
C156 H15B 0.9600
C156 H15C 0.9600
C157 C158 1.3900
C157 C162 1.3900
C157 C163 1.5144
C158 C159 1.3900
C158 H158 0.9233
C159 C160 1.3900
C159 H159 0.9568
C160 C161 1.3900
C160 H160 0.9759
C161 C162 1.3900
C161 H161 0.9931
C162 H162 0.9400
C163 H16A 0.9281
C163 H16B 1.0117
C163 H16C 0.9655
